data_7132732
loop_
_publ_author_name
'Ma, Along'
'Ren, Yonggang'
'Zuo, Yang'
'Wang, Jiawei'
'Huang, Shutong'
'Ma, Xiaoshuang'
'Wang, Shuxin'

_publ_section_title
;
 Ligand-controlled exposure of active sites on the
 Pd<sub>1</sub>Ag<sub>14</sub> nanocluster surface to boost
 electrocatalytic CO<sub>2</sub> reduction.
;
_journal_issue 23
_journal_name_full 'Chemical communications (Cambridge, England)'
_journal_page_first 3162
_journal_page_last 3165
_journal_paper_doi 10.1039/d4cc00152d
_journal_volume 60
_journal_year 2024
_chemical_formula_moiety 'C192 H138 Ag14 F36 P8 Pd S6, 2(C H2 Cl2)'
_chemical_formula_sum 'C194 H142 Ag14 Cl4 F36 P8 Pd S6'
_chemical_formula_weight 5355.57
_space_group_crystal_system monoclinic
_space_group_IT_number 14
_space_group_name_Hall '-P 2ybc'
_space_group_name_H-M_alt 'P 1 21/c 1'
_atom_sites_solution_hydrogens geom
_atom_sites_solution_primary dual
_audit_creation_date 2024-01-02
_audit_creation_method
;
Olex2 1.5
(compiled 2023.03.06 svn.rbb2c1857 for OlexSys, GUI svn.r6748)
;
_audit_update_record
;
2024-01-10 deposited with the CCDC.	2024-02-19 downloaded from the CCDC.
;
_cell_angle_alpha 90
_cell_angle_beta 110.07(2)
_cell_angle_gamma 90
_cell_formula_units_Z 2
_cell_length_a 17.460(9)
_cell_length_b 36.131(11)
_cell_length_c 18.471(6)
_cell_measurement_reflns_used 9430
_cell_measurement_temperature 170
_cell_measurement_theta_max 24.242
_cell_measurement_theta_min 2.276
_cell_volume 10945(8)
_computing_cell_refinement 'SAINT V8.40B (?, 2016)'
_computing_data_reduction 'SAINT V8.40B (?, 2016)'
_computing_molecular_graphics 'Olex2 1.5 (Dolomanov et al., 2009)'
_computing_publication_material 'Olex2 1.5 (Dolomanov et al., 2009)'
_computing_structure_refinement 'SHELXL 2019/2 (Sheldrick, 2015)'
_computing_structure_solution 'SHELXT  (Sheldrick, 2015)'
_diffrn_ambient_temperature 170
_diffrn_measured_fraction_theta_full 0.997
_diffrn_measured_fraction_theta_max 0.997
_diffrn_measurement_device_type 'Bruker D8 QUEST'
_diffrn_radiation_type MoK\a
_diffrn_radiation_wavelength 0.71073
_diffrn_reflns_av_R_equivalents 0.0829
_diffrn_reflns_av_unetI/netI 0.0869
_diffrn_reflns_Laue_measured_fraction_full 0.997
_diffrn_reflns_Laue_measured_fraction_max 0.997
_diffrn_reflns_limit_h_max 20
_diffrn_reflns_limit_h_min -16
_diffrn_reflns_limit_k_max 42
_diffrn_reflns_limit_k_min -42
_diffrn_reflns_limit_l_max 21
_diffrn_reflns_limit_l_min -21
_diffrn_reflns_number 62648
_diffrn_reflns_point_group_measured_fraction_full 0.997
_diffrn_reflns_point_group_measured_fraction_max 0.997
_diffrn_reflns_theta_full 25.000
_diffrn_reflns_theta_max 25.000
_diffrn_reflns_theta_min 2.058
_diffrn_source_current 1.4
_diffrn_source_power 0.07
_diffrn_source_voltage 50.0
_exptl_absorpt_coefficient_mu 1.541
_exptl_absorpt_correction_T_max 0.1378
_exptl_absorpt_correction_T_min 0.0816
_exptl_absorpt_correction_type multi-scan
_exptl_absorpt_process_details
;
SADABS-2016/2 (Bruker,2016/2) was used for absorption correction.
wR2(int) was 0.1486 before and 0.0647 after correction.
The Ratio of minimum to maximum transmission is 0.5922.
The \l/2 correction factor is Not present.
;
_exptl_crystal_colour red
_exptl_crystal_colour_primary red
_exptl_crystal_density_diffrn 1.625
_exptl_crystal_description block
_exptl_crystal_F_000 5236
_exptl_crystal_size_max 0.08
_exptl_crystal_size_mid 0.06
_exptl_crystal_size_min 0.05
_refine_diff_density_max 1.528
_refine_diff_density_min -1.311
_refine_diff_density_rms 0.179
_refine_ls_extinction_method none
_refine_ls_goodness_of_fit_ref 1.073
_refine_ls_hydrogen_treatment constr
_refine_ls_matrix_type full
_refine_ls_number_parameters 1006
_refine_ls_number_reflns 19235
_refine_ls_number_restraints 1082
_refine_ls_restrained_S_all 1.065
_refine_ls_R_factor_all 0.1238
_refine_ls_R_factor_gt 0.0931
_refine_ls_shift/su_max 0.009
_refine_ls_shift/su_mean 0.000
_refine_ls_structure_factor_coef Fsqd
_refine_ls_weighting_details 'w=1/[\s^2^(Fo^2^)+(0.0523P)^2^+194.1753P] where P=(Fo^2^+2Fc^2^)/3'
_refine_ls_weighting_scheme calc
_refine_ls_wR_factor_gt 0.1956
_refine_ls_wR_factor_ref 0.2074
_reflns_Friedel_coverage 0.000
_reflns_number_gt 13403
_reflns_number_total 19235
_reflns_threshold_expression 'I > 2\s(I)'
_cod_data_source_file d4cc00152d2.cif
_cod_data_source_block wsx0428a_0m
_cod_depositor_comments 'Adding full bibliography for 7132732--7132733.cif.'
_cod_database_code 7132732
_shelx_shelxl_version_number 2019/2
_shelx_space_group_comment
;
The symmetry employed for this shelxl refinement is uniquely defined
by the following loop, which should always be used as a source of
symmetry information in preference to the above space-group names.
They are only intended as comments.
;
_shelx_estimated_absorpt_t_max 0.927
_shelx_estimated_absorpt_t_min 0.887
_olex2_refinement_description
;
1. Others
 Fixed Sof: Pd7(0.5)
 Fixed Uiso: H86(0.082) H28(0.079) H34(0.09) H14(0.07) H9(0.068) H39(0.074)
 H88(0.072) H91(0.068) H21(0.057) H35(0.065) H105(0.086) H54(0.083) H4(0.055)
 H3(0.077) H10(0.078) H23(0.08) H2(0.064) H19(0.074) H8(0.08) H61(0.081)
 H78(0.106) H27(0.101) H7(0.07) H6(0.061) H68(0.093) H69(0.098) H70(0.103)
 H11(0.089) H41(0.077) H49(0.102) H31(0.056) H42(0.072) H29(0.078) H60(0.069)
 H25(0.061) H26(0.061) H22(0.076) H17(0.069) H30(0.059) H15(0.048) H45(0.071)
 H64(0.076) H71(0.088) H33(0.081) H18(0.061) H38(0.13) H37(0.113) H57(0.135)
 H50(0.14) H40(0.133) H46(0.135) H52(0.149) H44(0.118) H43(0.141) H58(0.146)
 H55(0.121) H51(0.147) H56(0.146) H59(0.138) H63(0.147) H65(0.095) H72(0.128)
 H66(0.1) H76(0.067) H74(0.057) H79(0.062) H89(0.084) H92(0.064) H85(0.097)
 H95A(0.199) H95B(0.199)
 Fixed X: Pd7(0.5) H86(0.029401) H28(-0.051203) H34(-0.026914) H14(0.077978)
 H9(0.134296) H39(0.048838) H88(0.132331) H91(0.244411) H21(0.273)
 H35(0.077427) H105(0.059244) H54(0.069047) H4(0.31019) H3(0.300388)
 H10(0.174916) H23(0.806716) H2(0.753739) H19(0.85453) H8(0.931414)
 H61(0.907508) H78(0.927758) H27(0.889076) H7(0.768221) H6(0.686048)
 H68(0.845582) H69(0.588753) H70(0.630253) H11(0.677899) H41(0.642546)
 H49(0.5949) H31(0.266963) H42(0.166378) H29(0.203663) H60(0.341532)
 H25(0.442118) H26(0.490674) H22(0.61232) H17(0.727926) H30(0.721887)
 H15(0.600242) H45(0.466325) H64(0.437814) H71(0.366488) H33(0.323672)
 H18(0.352182) H38(0.927513) H37(0.800128) H57(0.721497) H50(0.848881)
 H40(0.95189) H46(0.454807) H52(0.474461) H44(0.556037) H43(0.598307)
 H58(0.516731) H55(0.553668) H51(0.785112) H56(0.80334) H59(0.696733)
 H63(0.571897) H65(0.443646) H72(0.287643) H66(0.349831) H76(0.830787)
 H74(0.585487) H79(0.723749) H89(0.65594) H92(0.759727) H85(0.901324)
 H95A(0.192638) H95B(0.141459)
 Fixed Y: Pd7(0.5) H86(0.425271) H28(0.474245) H34(0.534493) H14(0.545769)
 H9(0.436547) H39(0.585077) H88(0.636268) H91(0.630486) H21(0.573512)
 H35(0.528102) H105(0.41667) H54(0.457547) H4(0.470878) H3(0.430001)
 H10(0.402897) H23(0.617149) H2(0.525081) H19(0.492396) H8(0.522087)
 H61(0.584464) H78(0.663124) H27(0.653767) H7(0.622139) H6(0.599868)
 H68(0.640852) H69(0.716342) H70(0.726098) H11(0.676457) H41(0.607303)
 H49(0.656944) H31(0.554733) H42(0.527311) H29(0.48827) H60(0.476652)
 H25(0.504075) H26(0.585875) H22(0.588662) H17(0.557114) H30(0.522779)
 H15(0.519991) H45(0.606228) H64(0.669373) H71(0.700588) H33(0.668658)
 H18(0.605513) H38(0.375393) H37(0.36215) H57(0.323483) H50(0.336725)
 H40(0.36268) H46(0.289975) H52(0.352565) H44(0.369494) H43(0.261243)
 H58(0.244313) H55(0.292621) H51(0.281356) H56(0.229896) H59(0.209799)
 H63(0.241161) H65(0.346188) H72(0.272232) H66(0.365106) H76(0.448673)
 H74(0.438261) H79(0.44974) H89(0.303888) H92(0.389766) H85(0.307963)
 H95A(0.61423) H95B(0.594444)
 Fixed Z: Pd7(0.5) H86(0.286224) H28(0.218241) H34(0.267287) H14(0.384316)
 H9(0.403256) H39(0.596113) H88(0.600249) H91(0.559029) H21(0.513673)
 H35(0.550756) H105(0.604879) H54(0.510184) H4(0.628754) H3(0.72345)
 H10(0.711513) H23(0.826646) H2(0.693271) H19(0.788842) H8(0.903315)
 H61(0.922218) H78(0.644951) H27(0.511843) H7(0.446037) H6(0.513337)
 H68(0.712253) H69(0.80015) H70(0.693916) H11(0.639872) H41(0.798295)
 H49(0.85234) H31(0.687308) H42(0.726762) H29(0.834361) H60(0.902508)
 H25(0.863056) H26(0.887115) H22(0.992564) H17(0.988773) H30(0.879533)
 H15(0.774083) H45(0.637468) H64(0.615925) H71(0.683947) H33(0.773512)
 H18(0.795055) H38(0.866751) H37(0.774571) H57(0.942846) H50(1.035027)
 H40(0.996981) H46(0.939275) H52(0.918181) H44(0.846123) H43(0.816251)
 H58(0.888309) H55(0.644516) H51(0.793321) H56(0.724039) H59(0.614995)
 H63(0.575232) H65(0.572397) H72(0.611419) H66(0.741564) H76(0.874988)
 H74(0.812697) H79(1.038031) H89(0.498574) H92(0.639182) H85(0.603039)
 H95A(0.749665) H95B(0.795767)
;
_smtbx_masks_void_probe_radius 1.2
_smtbx_masks_void_truncation_radius 1.2
_olex2_submission_special_instructions 'No special instructions were received'

loop_
_space_group_symop_operation_xyz
'x, y, z'
'-x, y+1/2, -z+1/2'
'-x, -y, -z'
'x, -y-1/2, z-1/2'

loop_
_atom_site_label
_atom_site_type_symbol
_atom_site_fract_x
_atom_site_fract_y
_atom_site_fract_z
_atom_site_U_iso_or_equiv
_atom_site_adp_type
_atom_site_occupancy
_atom_site_site_symmetry_order
_atom_site_calc_flag
_atom_site_refinement_flags_posn
_atom_site_refinement_flags_adp
_atom_site_refinement_flags_occupancy
_atom_site_disorder_assembly
_atom_site_disorder_group
Ag Ag 0.46351(5) 0.52295(2) 0.62467(5) 0.0305(2) Uani 1 1 d . . . . .
Ag3 Ag 0.33917(5) 0.50087(3) 0.48529(5) 0.0331(2) Uani 1 1 d . . . . .
Ag5 Ag 0.42935(6) 0.56902(2) 0.48842(5) 0.0339(2) Uani 1 1 d . . . . .
Pd7 Pd 0.500000 0.500000 0.500000 0.0251(3) Uani 1 2 d S . P . .
Ag1 Ag 0.44934(6) 0.44555(3) 0.57804(5) 0.0341(2) Uani 1 1 d . . . . .
Ag4 Ag 0.59568(6) 0.55454(3) 0.58868(5) 0.0329(2) Uani 1 1 d . . . . .
Ag2 Ag 0.59855(8) 0.38682(3) 0.68256(6) 0.0524(3) Uani 1 1 d . . . . .
Ag6 Ag 0.60630(6) 0.47864(3) 0.64129(5) 0.0329(2) Uani 1 1 d . . . . .
P09 P 0.2022(2) 0.50147(11) 0.49294(19) 0.0428(8) Uani 1 1 d . . . . .
S0A S 0.4551(3) 0.40347(10) 0.6836(2) 0.0512(9) Uani 1 1 d . . . . .
P0B P 0.4408(2) 0.55088(9) 0.73615(17) 0.0344(7) Uani 1 1 d . . . . .
S0C S 0.5951(3) 0.36534(9) 0.5484(2) 0.0510(9) Uani 1 1 d . . . . .
S1 S 0.7044(2) 0.43909(10) 0.73528(18) 0.0437(8) Uani 1 1 d . . . . .
P2 P 0.6967(2) 0.59807(10) 0.67133(19) 0.0423(8) Uani 1 1 d . . . . .
P3 P 0.6507(4) 0.33372(12) 0.7737(3) 0.0745(13) Uani 1 1 d . . . . .
C86 C 0.0393(6) 0.4497(2) 0.3061(5) 0.069(3) Uani 1 1 d G . . . .
H86 H 0.029401 0.425271 0.286224 0.082 Uiso 1 1 calc R U . . .
C28 C -0.0086(5) 0.4788(3) 0.2658(4) 0.066(3) Uani 1 1 d G . . . .
H28 H -0.051203 0.474245 0.218241 0.079 Uiso 1 1 calc R U . . .
C34 C 0.0058(6) 0.5146(3) 0.2949(5) 0.075(4) Uani 1 1 d G . . . .
H34 H -0.026914 0.534493 0.267287 0.090 Uiso 1 1 calc R U . . .
C14 C 0.0681(6) 0.5213(2) 0.3644(5) 0.059(3) Uani 1 1 d G . . . .
H14 H 0.077978 0.545769 0.384316 0.070 Uiso 1 1 calc R U . . .
C16 C 0.1160(5) 0.4922(3) 0.4048(4) 0.052(2) Uani 1 1 d G . . . .
C9 C 0.1016(5) 0.4564(2) 0.3757(5) 0.057(3) Uani 1 1 d G . . . .
H9 H 0.134296 0.436547 0.403256 0.068 Uiso 1 1 calc R U . . .
C39 C 0.0943(5) 0.5827(3) 0.5794(5) 0.062(3) Uani 1 1 d G . . . .
H39 H 0.048838 0.585077 0.596113 0.074 Uiso 1 1 calc R U . . .
C88 C 0.1439(6) 0.6131(2) 0.5818(5) 0.060(3) Uani 1 1 d G . . . .
H88 H 0.132331 0.636268 0.600249 0.072 Uiso 1 1 calc R U . . .
C91 C 0.2105(5) 0.6097(2) 0.5574(5) 0.057(3) Uani 1 1 d G . . . .
H91 H 0.244411 0.630486 0.559029 0.068 Uiso 1 1 calc R U . . .
C21 C 0.2275(4) 0.5759(3) 0.5304(5) 0.048(3) Uani 1 1 d G . . . .
H21 H 0.273000 0.573512 0.513673 0.057 Uiso 1 1 calc R U . . .
C47 C 0.1779(5) 0.5455(2) 0.5280(5) 0.046(2) Uani 1 1 d G . . . .
C35 C 0.1113(5) 0.5489(2) 0.5524(5) 0.054(3) Uani 1 1 d G . . . .
H35 H 0.077427 0.528102 0.550756 0.065 Uiso 1 1 calc R U . . .
C105 C 0.1102(5) 0.4277(3) 0.6097(6) 0.071(4) Uani 1 1 d G . . . .
H105 H 0.059244 0.416670 0.604879 0.086 Uiso 1 1 calc R U . . .
C54 C 0.1160(5) 0.4520(3) 0.5535(5) 0.069(4) Uani 1 1 d G . . . .
H54 H 0.069047 0.457547 0.510184 0.083 Uiso 1 1 calc R U . . .
C1 C 0.1905(6) 0.4681(2) 0.5606(4) 0.051(3) Uani 1 1 d G . . . .
C4 C 0.2593(5) 0.4599(3) 0.6239(5) 0.046(3) Uani 1 1 d G . . . .
H4 H 0.310190 0.470878 0.628754 0.055 Uiso 1 1 calc R U . . .
C3 C 0.2534(5) 0.4356(3) 0.6802(4) 0.064(4) Uani 1 1 d G . . . .
H3 H 0.300388 0.430001 0.723450 0.077 Uiso 1 1 calc R U . . .
C10 C 0.1789(6) 0.4195(3) 0.6731(5) 0.065(3) Uani 1 1 d G . . . .
H10 H 0.174916 0.402897 0.711513 0.078 Uiso 1 1 calc R U . . .
C23 C 0.8164(6) 0.5918(2) 0.8190(6) 0.067(4) Uani 1 1 d G . . . .
H23 H 0.806716 0.617149 0.826646 0.080 Uiso 1 1 calc R U . . .
C20 C 0.7708(5) 0.5742(3) 0.7510(5) 0.054(3) Uani 1 1 d G . . . .
C2 C 0.7850(5) 0.5371(3) 0.7397(4) 0.053(3) Uani 1 1 d G . . . .
H2 H 0.753739 0.525081 0.693271 0.064 Uiso 1 1 calc R U . . .
C19 C 0.8448(6) 0.5177(2) 0.7965(6) 0.062(3) Uani 1 1 d G . . . .
H19 H 0.854530 0.492396 0.788842 0.074 Uiso 1 1 calc R U . . .
C8 C 0.8905(5) 0.5354(3) 0.8645(5) 0.067(4) Uani 1 1 d G . . . .
H8 H 0.931414 0.522087 0.903315 0.080 Uiso 1 1 calc R U . . .
C61 C 0.8763(6) 0.5724(3) 0.8757(4) 0.068(4) Uani 1 1 d G . . . .
H61 H 0.907508 0.584464 0.922218 0.081 Uiso 1 1 calc R U . . .
C78 C 0.8787(6) 0.6503(4) 0.6182(5) 0.088(6) Uani 1 1 d G . . . .
H78 H 0.927758 0.663124 0.644951 0.106 Uiso 1 1 calc R U . . .
C27 C 0.8557(6) 0.6447(3) 0.5392(5) 0.084(6) Uani 1 1 d G . . . .
H27 H 0.889076 0.653767 0.511843 0.101 Uiso 1 1 calc R U . . .
C7 C 0.7839(6) 0.6259(3) 0.5001(4) 0.058(4) Uani 1 1 d G . . . .
H7 H 0.768221 0.622139 0.446037 0.070 Uiso 1 1 calc R U . . .
C6 C 0.7351(5) 0.6127(3) 0.5401(5) 0.051(3) Uani 1 1 d G . . . .
H6 H 0.686048 0.599868 0.513337 0.061 Uiso 1 1 calc R U . . .
C5 C 0.7581(6) 0.6183(3) 0.6191(5) 0.054(3) Uani 1 1 d G . . . .
C68 C 0.8299(6) 0.6371(3) 0.6582(4) 0.078(5) Uani 1 1 d G . . . .
H68 H 0.845582 0.640852 0.712253 0.093 Uiso 1 1 calc R U . . .
C69 C 0.6081(8) 0.6962(2) 0.7782(7) 0.081(5) Uani 1 1 d G . . . .
H69 H 0.588753 0.716342 0.800150 0.098 Uiso 1 1 calc R U . . .
C70 C 0.6327(8) 0.7020(2) 0.7151(6) 0.086(5) Uani 1 1 d G . . . .
H70 H 0.630253 0.726098 0.693916 0.103 Uiso 1 1 calc R U . . .
C11 C 0.6611(7) 0.6725(3) 0.6830(5) 0.074(4) Uani 1 1 d G . . . .
H11 H 0.677899 0.676457 0.639872 0.089 Uiso 1 1 calc R U . . .
C24 C 0.6647(7) 0.6372(2) 0.7140(6) 0.057(3) Uani 1 1 d G . . . .
C41 C 0.6401(7) 0.6314(2) 0.7771(6) 0.064(4) Uani 1 1 d G . . . .
H41 H 0.642546 0.607303 0.798295 0.077 Uiso 1 1 calc R U . . .
C49 C 0.6117(8) 0.6609(3) 0.8092(6) 0.085(5) Uani 1 1 d G . . . .
H49 H 0.594900 0.656944 0.852340 0.102 Uiso 1 1 calc R U . . .
C32 C 0.3640(4) 0.5320(2) 0.7715(4) 0.036(2) Uani 1 1 d G . . . .
C31 C 0.2821(5) 0.5389(2) 0.7310(4) 0.047(3) Uani 1 1 d G . . . .
H31 H 0.266963 0.554733 0.687308 0.056 Uiso 1 1 calc R U . . .
C42 C 0.2224(4) 0.5226(3) 0.7544(5) 0.060(3) Uani 1 1 d G . . . .
H42 H 0.166378 0.527311 0.726762 0.072 Uiso 1 1 calc R U . . .
C29 C 0.2445(5) 0.4994(3) 0.8183(5) 0.065(4) Uani 1 1 d G . . . .
H29 H 0.203663 0.488270 0.834361 0.078 Uiso 1 1 calc R U . . .
C60 C 0.3264(6) 0.4925(2) 0.8588(4) 0.058(3) Uani 1 1 d G . . . .
H60 H 0.341532 0.476652 0.902508 0.069 Uiso 1 1 calc R U . . .
C25 C 0.3861(4) 0.5088(3) 0.8354(4) 0.051(3) Uani 1 1 d G . . . .
H25 H 0.442118 0.504075 0.863056 0.061 Uiso 1 1 calc R U . . .
C26 C 0.5376(5) 0.5731(2) 0.8856(5) 0.051(3) Uani 1 1 d G . . . .
H26 H 0.490674 0.585875 0.887115 0.061 Uiso 1 1 calc R U . . .
C22 C 0.6099(6) 0.5747(3) 0.9482(4) 0.064(4) Uani 1 1 d G . . . .
H22 H 0.612320 0.588662 0.992564 0.076 Uiso 1 1 calc R U . . .
C17 C 0.6785(4) 0.5560(3) 0.9460(4) 0.057(3) Uani 1 1 d G . . . .
H17 H 0.727926 0.557114 0.988773 0.069 Uiso 1 1 calc R U . . .
C30 C 0.6750(4) 0.5356(2) 0.8811(5) 0.049(3) Uani 1 1 d G . . . .
H30 H 0.721887 0.522779 0.879533 0.059 Uiso 1 1 calc R U . . .
C15 C 0.6027(5) 0.5339(2) 0.8184(4) 0.040(2) Uani 1 1 d G . . . .
H15 H 0.600242 0.519991 0.774083 0.048 Uiso 1 1 calc R U . . .
C13 C 0.5340(4) 0.5527(2) 0.8207(4) 0.038(2) Uani 1 1 d G . . . .
C45 C 0.4374(6) 0.6189(2) 0.6651(5) 0.059(4) Uani 1 1 d G . . . .
H45 H 0.466325 0.606228 0.637468 0.071 Uiso 1 1 calc R U . . .
C64 C 0.4204(7) 0.6564(2) 0.6523(5) 0.063(4) Uani 1 1 d G . . . .
H64 H 0.437814 0.669373 0.615925 0.076 Uiso 1 1 calc R U . . .
C71 C 0.3781(7) 0.67495(18) 0.6927(6) 0.074(4) Uani 1 1 d G . . . .
H71 H 0.366488 0.700588 0.683947 0.088 Uiso 1 1 calc R U . . .
C33 C 0.3526(7) 0.6560(2) 0.7459(6) 0.067(4) Uani 1 1 d G . . . .
H33 H 0.323672 0.668658 0.773512 0.081 Uiso 1 1 calc R U . . .
C18 C 0.3696(6) 0.6185(2) 0.7587(5) 0.051(3) Uani 1 1 d G . . . .
H18 H 0.352182 0.605513 0.795055 0.061 Uiso 1 1 calc R U . . .
C12 C 0.4119(6) 0.59993(18) 0.7183(5) 0.042(2) Uani 1 1 d G . . . .
C38 C 0.8857(8) 0.3649(4) 0.8822(8) 0.108(6) Uani 1 1 d G . . . .
H38 H 0.927513 0.375393 0.866751 0.130 Uiso 1 1 calc R U . . .
C37 C 0.8100(9) 0.3570(3) 0.8274(5) 0.094(5) Uani 1 1 d G . . . .
H37 H 0.800128 0.362150 0.774571 0.113 Uiso 1 1 calc R U . . .
C36 C 0.7488(7) 0.3416(3) 0.8500(7) 0.082(3) Uani 1 1 d G . . . .
C57 C 0.7633(8) 0.3340(4) 0.9274(8) 0.113(6) Uani 1 1 d G . . . .
H57 H 0.721497 0.323483 0.942846 0.135 Uiso 1 1 calc R U . . .
C50 C 0.8390(10) 0.3419(4) 0.9822(5) 0.117(6) Uani 1 1 d G . . . .
H50 H 0.848881 0.336725 1.035027 0.140 Uiso 1 1 calc R U . . .
C40 C 0.9002(8) 0.3573(4) 0.9596(7) 0.111(6) Uani 1 1 d G . . . .
H40 H 0.951890 0.362680 0.996981 0.133 Uiso 1 1 calc R U . . .
C46 C 0.4879(9) 0.2968(4) 0.9100(9) 0.112(7) Uani 1 1 d G . . . .
H46 H 0.454807 0.289975 0.939275 0.135 Uiso 1 1 calc R U . . .
C52 C 0.4996(10) 0.3340(3) 0.8975(8) 0.124(8) Uani 1 1 d G . . . .
H52 H 0.474461 0.352565 0.918181 0.149 Uiso 1 1 calc R U . . .
C44 C 0.5481(9) 0.3441(2) 0.8547(8) 0.098(6) Uani 1 1 d G . . . .
H44 H 0.556037 0.369494 0.846123 0.118 Uiso 1 1 calc R U . . .
C53 C 0.5848(8) 0.3170(3) 0.8244(7) 0.082(4) Uani 1 1 d G . . . .
C43 C 0.5732(10) 0.2798(3) 0.8369(8) 0.117(7) Uani 1 1 d G . . . .
H43 H 0.598307 0.261243 0.816251 0.141 Uiso 1 1 calc R U . . .
C58 C 0.5247(10) 0.2697(2) 0.8797(9) 0.121(8) Uani 1 1 d G . . . .
H58 H 0.516731 0.244313 0.888309 0.146 Uiso 1 1 calc R U . . .
C55 C 0.6043(8) 0.2799(4) 0.6607(8) 0.101(5) Uani 1 1 d G . . . .
H55 H 0.553668 0.292621 0.644516 0.121 Uiso 1 1 calc R U . . .
C48 C 0.6677(10) 0.2918(3) 0.7254(7) 0.093(4) Uani 1 1 d G . . . .
C51 C 0.7418(9) 0.2732(4) 0.7491(7) 0.122(7) Uani 1 1 d G . . . .
H51 H 0.785112 0.281356 0.793321 0.147 Uiso 1 1 calc R U . . .
C56 C 0.7527(8) 0.2426(4) 0.7079(9) 0.122(7) Uani 1 1 d G . . . .
H56 H 0.803340 0.229896 0.724039 0.146 Uiso 1 1 calc R U . . .
C59 C 0.6893(11) 0.2307(3) 0.6431(8) 0.115(6) Uani 1 1 d G . . . .
H59 H 0.696733 0.209799 0.614995 0.138 Uiso 1 1 calc R U . . .
C63 C 0.6152(9) 0.2493(4) 0.6195(7) 0.123(7) Uani 1 1 d G . . . .
H63 H 0.571897 0.241161 0.575232 0.147 Uiso 1 1 calc R U . . .
C62 C 0.4036(7) 0.3609(2) 0.6598(6) 0.065(3) Uani 1 1 d G . . . .
C65 C 0.4098(7) 0.3387(3) 0.6006(6) 0.079(5) Uani 1 1 d G . . . .
H65 H 0.443646 0.346188 0.572397 0.095 Uiso 1 1 calc R U . . .
C73 C 0.3666(9) 0.3057(3) 0.5825(6) 0.108(4) Uani 1 1 d DG . . . .
C72 C 0.3172(8) 0.2948(3) 0.6238(7) 0.106(6) Uani 1 1 d G . . . .
H72 H 0.287643 0.272232 0.611419 0.128 Uiso 1 1 calc R U . . .
C67 C 0.3109(7) 0.3169(3) 0.6830(7) 0.134(5) Uani 1 1 d DG . . . .
C66 C 0.3541(8) 0.3500(3) 0.7011(6) 0.083(4) Uani 1 1 d G . . . .
H66 H 0.349831 0.365106 0.741564 0.100 Uiso 1 1 calc R U . . .
C76 C 0.7831(4) 0.4474(3) 0.8886(5) 0.056(3) Uani 1 1 d G . . . .
H76 H 0.830787 0.448673 0.874988 0.067 Uiso 1 1 calc R U . . .
C75 C 0.7072(5) 0.4431(3) 0.8317(3) 0.045(3) Uani 1 1 d G . . . .
C74 C 0.6374(4) 0.4412(3) 0.8516(4) 0.047(3) Uani 1 1 d G . . . .
H74 H 0.585487 0.438261 0.812697 0.057 Uiso 1 1 calc R U . . .
C77 C 0.6436(5) 0.4437(3) 0.9285(5) 0.053(3) Uani 1 1 d G . . . .
C79 C 0.7195(6) 0.4480(3) 0.9855(3) 0.052(3) Uani 1 1 d G . . . .
H79 H 0.723749 0.449740 1.038031 0.062 Uiso 1 1 calc R U . . .
C80 C 0.7893(4) 0.4499(3) 0.9655(4) 0.074(4) Uani 1 1 d G . . . .
F2 F 0.5524(6) 0.4731(3) 0.9769(5) 0.079(2) Uani 1 1 d . . . . .
F3 F 0.5798(6) 0.4165(3) 1.0061(6) 0.086(3) Uani 1 1 d . . . . .
F4 F 0.5025(6) 0.4321(3) 0.8933(5) 0.070(2) Uani 1 1 d . . . . .
F8 F 0.8753(7) 0.4905(4) 1.0533(6) 0.107(3) Uani 1 1 d . . . . .
F9 F 0.9309(7) 0.4510(4) 1.0026(6) 0.110(3) Uani 1 1 d . . . . .
C81 C 0.5694(11) 0.4411(5) 0.9484(9) 0.067(2) Uani 1 1 d . . . . .
F18 F 0.8825(7) 0.4353(4) 1.0862(6) 0.111(3) Uani 1 1 d . . . . .
F5 F 0.3054(11) 0.2781(4) 0.4632(8) 0.140(4) Uani 1 1 d . . . . .
F14 F 0.3890(11) 0.2461(3) 0.5478(8) 0.138(4) Uani 1 1 d . . . . .
C82 C 0.8689(12) 0.4547(7) 1.0242(11) 0.097(3) Uani 1 1 d . . . . .
F1 F 0.4300(10) 0.2910(3) 0.4942(7) 0.120(3) Uani 1 1 d . . . . .
C83 C 0.3781(19) 0.2818(6) 0.5238(12) 0.125(3) Uani 1 1 d D . . . .
C89 C 0.7032(6) 0.3161(3) 0.5317(6) 0.070(4) Uani 1 1 d G . . . .
H89 H 0.655940 0.303888 0.498574 0.084 Uiso 1 1 calc R U . . .
C90 C 0.6957(5) 0.3493(2) 0.5667(5) 0.048(2) Uani 1 1 d G . . . .
C92 C 0.7648(6) 0.3671(2) 0.6153(5) 0.053(3) Uani 1 1 d G . . . .
H92 H 0.759727 0.389766 0.639182 0.064 Uiso 1 1 calc R U . . .
C84 C 0.8415(5) 0.3517(3) 0.6288(6) 0.077(3) Uani 1 1 d G . . . .
C85 C 0.8490(6) 0.3185(3) 0.5938(8) 0.080(4) Uani 1 1 d G . . . .
H85 H 0.901324 0.307963 0.603039 0.097 Uiso 1 1 calc R U . . .
C87 C 0.7798(7) 0.3007(3) 0.5453(7) 0.147(6) Uani 1 1 d G . . . .
F6 F 0.9008(6) 0.4002(3) 0.7136(6) 0.090(3) Uani 1 1 d . . . . .
F7 F 0.9629(8) 0.3807(4) 0.6428(8) 0.115(3) Uani 1 1 d . . . . .
F10 F 0.9604(7) 0.3481(3) 0.7366(7) 0.107(3) Uani 1 1 d . . . . .
F13 F 0.7228(10) 0.2474(4) 0.4775(11) 0.177(5) Uani 1 1 d . . . . .
C93 C 0.9162(14) 0.3698(6) 0.6808(14) 0.095(2) Uani 1 1 d . . . . .
F11 F 0.8051(11) 0.2731(5) 0.4448(13) 0.186(5) Uani 1 1 d . . . . .
F12 F 0.8459(11) 0.2449(4) 0.5455(12) 0.186(5) Uani 1 1 d . . . . .
C94 C 0.794(2) 0.2646(8) 0.514(2) 0.170(5) Uani 1 1 d . . . . .
Cl1 Cl 0.2509(5) 0.6277(3) 0.8820(5) 0.162(3) Uani 1 1 d . . . . .
Cl2 Cl 0.1022(7) 0.6497(3) 0.7647(7) 0.224(5) Uani 1 1 d . . . . .
C95 C 0.1686(18) 0.6178(9) 0.7905(17) 0.166(12) Uani 1 1 d . . . . .
H95A H 0.192638 0.614230 0.749665 0.199 Uiso 1 1 calc R U . . .
H95B H 0.141459 0.594444 0.795767 0.199 Uiso 1 1 calc R U . . .
C96 C 0.2597(10) 0.3064(5) 0.7255(10) 0.168(4) Uani 1 1 d D . . . .
F16 F 0.1936(11) 0.3268(4) 0.7138(11) 0.185(5) Uani 1 1 d D . . . .
F17 F 0.2325(12) 0.2715(4) 0.7162(11) 0.172(5) Uani 1 1 d D . . . .
F15 F 0.2978(12) 0.3024(5) 0.8012(10) 0.197(5) Uani 1 1 d D . . . .

loop_
_atom_site_aniso_label
_atom_site_aniso_U_11
_atom_site_aniso_U_22
_atom_site_aniso_U_33
_atom_site_aniso_U_23
_atom_site_aniso_U_13
_atom_site_aniso_U_12
Ag 0.0332(5) 0.0367(5) 0.0270(4) -0.0032(4) 0.0173(4) -0.0025(4)
Ag3 0.0271(5) 0.0454(5) 0.0309(5) -0.0033(4) 0.0152(4) -0.0031(4)
Ag5 0.0404(5) 0.0340(5) 0.0318(5) 0.0003(4) 0.0181(4) 0.0030(4)
Pd7 0.0248(6) 0.0296(6) 0.0249(6) -0.0006(5) 0.0137(5) -0.0028(5)
Ag1 0.0422(6) 0.0347(5) 0.0316(5) 0.0022(4) 0.0206(4) -0.0059(4)
Ag4 0.0349(5) 0.0366(5) 0.0305(5) -0.0049(4) 0.0157(4) -0.0078(4)
Ag2 0.0780(8) 0.0421(6) 0.0416(6) 0.0006(5) 0.0263(6) 0.0028(5)
Ag6 0.0339(5) 0.0405(5) 0.0257(4) 0.0011(4) 0.0122(4) 0.0010(4)
P09 0.0264(16) 0.069(2) 0.0353(16) -0.0101(15) 0.0142(13) -0.0065(13)
S0A 0.075(2) 0.0446(18) 0.0426(17) 0.0092(15) 0.0320(16) 0.0010(16)
P0B 0.0399(17) 0.0421(17) 0.0267(14) -0.0060(12) 0.0187(13) -0.0001(13)
S0C 0.080(3) 0.0348(17) 0.0437(18) 0.0028(14) 0.0280(16) 0.0103(16)
S1 0.0488(18) 0.0515(18) 0.0309(14) -0.0003(13) 0.0140(13) 0.0131(15)
P2 0.0437(18) 0.0471(18) 0.0365(16) -0.0107(14) 0.0143(15) -0.0196(15)
P3 0.128(4) 0.044(2) 0.053(2) 0.0104(18) 0.032(2) 0.013(2)
C86 0.037(5) 0.112(6) 0.055(5) -0.022(4) 0.013(4) -0.010(4)
C28 0.037(5) 0.116(7) 0.049(5) -0.020(4) 0.021(4) -0.005(4)
C34 0.052(6) 0.116(7) 0.050(5) -0.018(4) 0.008(5) 0.000(4)
C14 0.041(5) 0.096(5) 0.042(4) -0.011(3) 0.018(4) -0.004(4)
C16 0.030(4) 0.091(5) 0.039(3) -0.012(3) 0.019(3) -0.010(3)
C9 0.030(5) 0.093(5) 0.051(5) -0.017(3) 0.018(4) -0.010(3)
C39 0.061(6) 0.078(5) 0.057(8) -0.002(5) 0.035(6) 0.006(4)
C88 0.062(6) 0.078(5) 0.050(8) 0.000(5) 0.031(6) 0.006(4)
C91 0.058(6) 0.074(4) 0.045(7) -0.009(4) 0.027(6) -0.001(4)
C21 0.037(5) 0.073(4) 0.033(6) -0.009(4) 0.014(5) -0.003(3)
C47 0.032(4) 0.072(4) 0.033(5) -0.007(3) 0.010(4) 0.000(2)
C35 0.040(5) 0.077(5) 0.050(7) -0.003(4) 0.021(5) 0.004(4)
C105 0.074(6) 0.087(8) 0.063(5) -0.005(6) 0.038(4) -0.015(5)
C54 0.053(4) 0.096(8) 0.063(5) 0.000(6) 0.028(4) -0.016(4)
C1 0.048(4) 0.070(5) 0.041(3) -0.008(4) 0.025(3) -0.006(3)
C4 0.050(4) 0.053(6) 0.041(4) -0.013(4) 0.023(3) -0.007(4)
C3 0.073(6) 0.072(7) 0.053(4) 0.000(5) 0.031(4) -0.011(5)
C10 0.076(6) 0.071(7) 0.060(5) -0.011(5) 0.038(4) -0.014(5)
C23 0.059(6) 0.084(5) 0.052(4) -0.011(4) 0.014(4) -0.010(4)
C20 0.049(4) 0.073(4) 0.046(3) -0.003(3) 0.021(3) -0.014(3)
C2 0.041(5) 0.073(4) 0.049(5) -0.004(3) 0.019(4) -0.015(3)
C19 0.047(6) 0.081(5) 0.055(5) 0.000(4) 0.015(4) -0.012(4)
C8 0.051(6) 0.089(6) 0.057(5) -0.005(4) 0.013(4) -0.013(5)
C61 0.054(6) 0.089(6) 0.056(5) -0.005(4) 0.014(4) -0.013(5)
C78 0.077(7) 0.133(15) 0.059(5) -0.013(6) 0.028(5) -0.059(9)
C27 0.070(7) 0.127(14) 0.058(5) -0.011(6) 0.027(5) -0.049(9)
C7 0.052(6) 0.073(9) 0.054(4) -0.003(4) 0.022(4) -0.017(6)
C6 0.046(5) 0.059(8) 0.049(4) -0.005(4) 0.018(3) -0.013(5)
C5 0.052(4) 0.062(6) 0.049(3) -0.006(3) 0.019(3) -0.020(4)
C68 0.069(6) 0.112(12) 0.053(5) -0.013(5) 0.023(4) -0.050(8)
C69 0.110(13) 0.062(5) 0.080(8) -0.018(5) 0.043(9) -0.017(6)
C70 0.119(14) 0.066(4) 0.085(8) -0.011(4) 0.049(9) -0.009(5)
C11 0.096(11) 0.059(4) 0.078(7) -0.011(4) 0.044(8) -0.020(4)
C24 0.058(6) 0.057(4) 0.063(5) -0.015(3) 0.028(5) -0.023(3)
C41 0.079(10) 0.054(5) 0.071(6) -0.016(4) 0.041(7) -0.024(5)
C49 0.125(14) 0.063(5) 0.089(8) -0.015(5) 0.063(10) -0.009(6)
C32 0.046(3) 0.042(4) 0.030(4) -0.015(3) 0.024(3) -0.007(3)
C31 0.046(3) 0.063(6) 0.038(4) -0.008(4) 0.023(3) -0.005(3)
C42 0.051(4) 0.084(8) 0.052(5) 0.000(6) 0.028(4) -0.010(4)
C29 0.060(5) 0.088(8) 0.054(6) 0.003(6) 0.028(4) -0.010(4)
C60 0.060(4) 0.073(7) 0.047(5) 0.001(5) 0.028(4) -0.013(4)
C25 0.055(4) 0.062(6) 0.041(4) 0.001(4) 0.024(3) -0.008(4)
C26 0.054(5) 0.064(7) 0.040(4) -0.008(4) 0.024(3) -0.006(4)
C22 0.058(5) 0.087(9) 0.046(4) -0.014(5) 0.018(3) -0.002(5)
C17 0.055(5) 0.075(8) 0.044(4) -0.008(5) 0.019(3) -0.007(4)
C30 0.048(4) 0.061(7) 0.038(4) 0.001(4) 0.015(3) -0.003(4)
C15 0.044(3) 0.049(6) 0.032(4) 0.002(4) 0.020(3) -0.004(3)
C13 0.043(3) 0.044(5) 0.033(3) 0.003(3) 0.021(3) -0.007(2)
C45 0.083(9) 0.047(4) 0.057(6) -0.002(4) 0.038(7) 0.003(4)
C64 0.085(10) 0.046(4) 0.062(7) -0.003(4) 0.031(7) 0.003(4)
C71 0.101(11) 0.052(5) 0.080(8) -0.007(4) 0.046(9) 0.004(5)
C33 0.086(10) 0.050(4) 0.074(8) -0.007(4) 0.038(8) 0.006(4)
C18 0.057(7) 0.049(4) 0.050(6) -0.012(4) 0.023(6) -0.001(4)
C12 0.046(5) 0.043(4) 0.036(4) -0.007(2) 0.012(4) 0.000(3)
C38 0.138(7) 0.095(13) 0.080(6) 0.024(7) 0.023(5) 0.009(7)
C37 0.132(6) 0.073(10) 0.072(6) 0.016(6) 0.029(5) 0.019(6)
C36 0.134(6) 0.045(7) 0.065(4) 0.002(4) 0.032(4) 0.021(4)
C57 0.159(9) 0.106(15) 0.066(5) 0.007(5) 0.029(4) -0.015(8)
C50 0.162(9) 0.103(16) 0.072(5) 0.009(6) 0.024(5) -0.016(8)
C40 0.155(8) 0.087(14) 0.079(6) 0.021(7) 0.023(5) 0.000(8)
C46 0.182(15) 0.061(6) 0.117(14) 0.031(7) 0.081(14) 0.020(7)
C52 0.218(17) 0.061(6) 0.138(16) 0.028(7) 0.117(16) 0.021(7)
C44 0.173(12) 0.054(5) 0.087(11) 0.019(5) 0.070(11) 0.014(5)
C53 0.133(7) 0.056(5) 0.056(7) 0.012(4) 0.032(6) 0.011(4)
C43 0.191(16) 0.056(5) 0.134(16) 0.017(5) 0.092(15) 0.012(5)
C58 0.191(16) 0.063(6) 0.139(16) 0.024(6) 0.095(15) 0.016(6)
C55 0.170(9) 0.060(7) 0.077(6) 0.001(6) 0.047(6) 0.014(5)
C48 0.164(8) 0.051(5) 0.072(6) 0.006(4) 0.052(5) 0.013(4)
C51 0.173(8) 0.078(9) 0.110(10) -0.011(8) 0.043(7) 0.029(6)
C56 0.185(11) 0.072(9) 0.113(11) -0.008(8) 0.058(7) 0.022(7)
C59 0.185(12) 0.065(8) 0.106(10) 0.002(7) 0.062(7) 0.014(7)
C63 0.188(11) 0.078(9) 0.102(9) -0.018(8) 0.049(8) 0.020(7)
C62 0.095(7) 0.050(4) 0.052(5) 0.014(3) 0.028(5) -0.011(4)
C65 0.121(10) 0.059(5) 0.066(7) 0.004(5) 0.044(7) -0.019(6)
C73 0.165(9) 0.074(5) 0.099(7) -0.010(5) 0.064(7) -0.047(6)
C72 0.153(12) 0.073(7) 0.106(9) 0.016(6) 0.061(9) -0.022(8)
C67 0.202(10) 0.094(6) 0.145(8) -0.013(6) 0.110(8) -0.063(7)
C66 0.118(9) 0.063(6) 0.082(7) 0.023(5) 0.053(8) -0.009(6)
C76 0.055(4) 0.072(9) 0.036(3) 0.003(3) 0.011(2) 0.012(4)
C75 0.052(4) 0.048(6) 0.033(3) 0.001(2) 0.014(2) 0.017(4)
C74 0.052(4) 0.058(8) 0.032(3) 0.003(3) 0.013(3) 0.018(4)
C77 0.056(3) 0.071(7) 0.032(3) 0.002(3) 0.015(2) 0.018(3)
C79 0.058(3) 0.059(8) 0.035(4) 0.006(4) 0.012(3) 0.017(3)
C80 0.057(3) 0.126(10) 0.034(3) -0.001(3) 0.010(2) 0.009(3)
F2 0.073(5) 0.103(5) 0.065(5) -0.012(4) 0.027(4) 0.020(4)
F3 0.081(6) 0.117(5) 0.071(4) 0.018(4) 0.041(4) 0.026(4)
F4 0.065(4) 0.096(6) 0.055(4) -0.002(4) 0.028(3) 0.010(3)
F8 0.079(6) 0.163(7) 0.064(5) -0.011(4) 0.004(5) 0.001(4)
F9 0.062(4) 0.194(9) 0.056(5) -0.010(5) -0.001(4) 0.006(4)
C81 0.064(3) 0.094(5) 0.052(3) -0.003(3) 0.028(3) 0.014(3)
F18 0.087(6) 0.171(8) 0.052(4) 0.001(4) -0.007(4) -0.004(5)
F5 0.207(8) 0.105(7) 0.116(6) -0.013(5) 0.064(6) -0.050(5)
F14 0.233(11) 0.086(5) 0.114(7) -0.014(4) 0.083(7) -0.036(5)
C82 0.063(4) 0.161(7) 0.050(3) -0.005(3) -0.002(3) 0.005(4)
F1 0.194(8) 0.084(6) 0.092(6) -0.018(5) 0.063(6) -0.040(5)
C83 0.199(8) 0.086(5) 0.106(5) -0.017(4) 0.073(5) -0.040(5)
C89 0.090(5) 0.049(5) 0.073(8) -0.003(5) 0.032(4) 0.022(3)
C90 0.074(4) 0.037(4) 0.042(5) 0.016(4) 0.030(3) 0.018(3)
C92 0.076(4) 0.043(5) 0.047(5) 0.014(4) 0.030(3) 0.015(3)
C84 0.077(4) 0.066(5) 0.088(6) 0.002(5) 0.030(3) 0.022(3)
C85 0.094(5) 0.065(5) 0.087(8) 0.005(6) 0.037(5) 0.025(4)
C87 0.095(5) 0.111(6) 0.211(12) -0.078(7) 0.023(5) 0.037(4)
F6 0.081(6) 0.088(5) 0.090(6) 0.002(4) 0.013(5) 0.015(4)
F7 0.106(6) 0.112(7) 0.129(6) -0.002(5) 0.045(5) 0.003(5)
F10 0.087(6) 0.102(6) 0.120(6) 0.010(5) 0.018(4) 0.012(4)
F13 0.140(7) 0.125(7) 0.244(11) -0.092(8) 0.039(7) 0.040(5)
C93 0.084(4) 0.088(5) 0.105(5) -0.003(4) 0.023(3) 0.012(3)
F11 0.162(10) 0.136(8) 0.244(10) -0.087(7) 0.050(7) 0.042(7)
F12 0.149(8) 0.130(7) 0.254(11) -0.085(7) 0.035(7) 0.058(6)
C94 0.135(7) 0.117(6) 0.238(10) -0.088(6) 0.038(6) 0.045(4)
Cl1 0.157(7) 0.197(8) 0.158(6) 0.036(6) 0.089(6) 0.009(6)
Cl2 0.193(9) 0.243(12) 0.212(9) -0.016(9) 0.038(8) 0.046(8)
C95 0.142(13) 0.191(16) 0.140(14) -0.016(13) 0.017(17) 0.055(14)
C96 0.239(9) 0.126(7) 0.201(8) 0.014(6) 0.155(8) -0.048(6)
F16 0.247(10) 0.137(8) 0.241(12) 0.032(8) 0.173(9) -0.038(7)
F17 0.222(11) 0.124(7) 0.223(11) 0.022(6) 0.144(9) -0.042(6)
F15 0.251(11) 0.197(11) 0.202(8) 0.020(6) 0.155(8) -0.045(8)

loop_
_atom_type_symbol
_atom_type_description
_atom_type_scat_dispersion_real
_atom_type_scat_dispersion_imag
_atom_type_scat_source
C C 0.0033 0.0016 'International Tables Vol C Tables 4.2.6.8 and 6.1.1.4'
H H 0.0000 0.0000 'International Tables Vol C Tables 4.2.6.8 and 6.1.1.4'
Ag Ag -0.8971 1.1015 'International Tables Vol C Tables 4.2.6.8 and 6.1.1.4'
Cl Cl 0.1484 0.1585 'International Tables Vol C Tables 4.2.6.8 and 6.1.1.4'
F F 0.0171 0.0103 'International Tables Vol C Tables 4.2.6.8 and 6.1.1.4'
P P 0.1023 0.0942 'International Tables Vol C Tables 4.2.6.8 and 6.1.1.4'
Pd Pd -0.9988 1.0072 'International Tables Vol C Tables 4.2.6.8 and 6.1.1.4'
S S 0.1246 0.1234 'International Tables Vol C Tables 4.2.6.8 and 6.1.1.4'

loop_
_geom_angle_atom_site_label_1
_geom_angle_atom_site_label_2
_geom_angle_atom_site_label_3
_geom_angle
_geom_angle_site_symmetry_1
_geom_angle_site_symmetry_3
_geom_angle_publ_flag
Ag3 Ag Ag5 60.78(4) . . ?
Ag3 Ag Ag1 60.23(3) . . ?
Ag3 Ag Ag6 107.61(5) . . ?
Ag5 Ag Ag1 108.84(4) . . ?
Pd7 Ag Ag3 58.52(4) . . ?
Pd7 Ag Ag5 58.62(3) . . ?
Pd7 Ag Ag1 58.52(2) . . ?
Pd7 Ag Ag4 58.75(3) . . ?
Pd7 Ag Ag6 58.46(3) . . ?
Ag4 Ag Ag3 109.14(5) . . ?
Ag4 Ag Ag5 60.67(4) . . ?
Ag4 Ag Ag1 108.01(4) . . ?
Ag4 Ag Ag6 60.56(4) . . ?
Ag6 Ag Ag5 108.84(4) . . ?
Ag6 Ag Ag1 58.79(4) . . ?
P0B Ag Ag3 125.61(9) . . ?
P0B Ag Ag5 116.68(9) . . ?
P0B Ag Pd7 172.52(9) . . ?
P0B Ag Ag1 128.58(9) . . ?
P0B Ag Ag4 114.18(9) . . ?
P0B Ag Ag6 121.52(9) . . ?
Ag Ag3 Ag5 60.46(3) . . ?
Ag Ag3 Ag1 60.88(4) . . ?
Ag Ag3 Ag4 108.75(5) . 3_666 ?
Ag Ag3 Ag6 107.26(5) . 3_666 ?
Pd7 Ag3 Ag 58.31(3) . . ?
Pd7 Ag3 Ag5 58.44(3) . . ?
Pd7 Ag3 Ag1 58.69(3) . . ?
Pd7 Ag3 Ag4 58.44(3) . 3_666 ?
Pd7 Ag3 Ag6 58.18(3) . 3_666 ?
Ag1 Ag3 Ag5 109.10(5) . . ?
Ag1 Ag3 Ag6 108.52(5) . 3_666 ?
Ag4 Ag3 Ag5 107.42(5) 3_666 . ?
Ag4 Ag3 Ag1 60.55(4) 3_666 . ?
Ag4 Ag3 Ag6 60.14(4) 3_666 3_666 ?
Ag6 Ag3 Ag5 58.43(3) 3_666 . ?
P09 Ag3 Ag 113.70(9) . . ?
P09 Ag3 Ag5 121.63(10) . . ?
P09 Ag3 Pd7 171.51(9) . . ?
P09 Ag3 Ag1 115.90(10) . . ?
P09 Ag3 Ag4 126.11(10) . 3_666 ?
P09 Ag3 Ag6 129.90(9) . 3_666 ?
Ag Ag5 Ag3 58.76(3) . . ?
Ag Ag5 Ag4 58.76(4) . . ?
Pd7 Ag5 Ag 57.38(3) . . ?
Pd7 Ag5 Ag3 57.41(4) . . ?
Pd7 Ag5 Ag1 59.04(3) . 3_666 ?
Pd7 Ag5 Ag4 57.67(3) . . ?
Pd7 Ag5 Ag6 58.67(3) . 3_666 ?
Ag1 Ag5 Ag 107.87(4) 3_666 . ?
Ag1 Ag5 Ag3 108.25(4) 3_666 . ?
Ag1 Ag5 Ag4 60.75(4) 3_666 . ?
Ag1 Ag5 Ag6 60.18(4) 3_666 3_666 ?
Ag4 Ag5 Ag3 106.00(4) . . ?
Ag6 Ag5 Ag 107.69(4) 3_666 . ?
Ag6 Ag5 Ag3 60.68(3) 3_666 . ?
Ag6 Ag5 Ag4 108.07(4) 3_666 . ?
S0C Ag5 Ag 139.08(9) 3_666 . ?
S0C Ag5 Ag3 140.09(11) 3_666 . ?
S0C Ag5 Pd7 157.28(10) 3_666 . ?
S0C Ag5 Ag1 98.25(10) 3_666 3_666 ?
S0C Ag5 Ag4 112.93(11) 3_666 . ?
S0C Ag5 Ag6 112.57(9) 3_666 3_666 ?
Ag Pd7 Ag 180.0 . 3_666 ?
Ag Pd7 Ag3 63.17(3) 3_666 3_666 ?
Ag Pd7 Ag3 116.83(3) . 3_666 ?
Ag Pd7 Ag3 116.83(3) 3_666 . ?
Ag Pd7 Ag3 63.17(3) . . ?
Ag Pd7 Ag5 64.00(3) . . ?
Ag Pd7 Ag5 116.00(3) 3_666 . ?
Ag Pd7 Ag5 64.00(3) 3_666 3_666 ?
Ag Pd7 Ag5 116.00(3) . 3_666 ?
Ag Pd7 Ag1 64.20(3) 3_666 3_666 ?
Ag Pd7 Ag1 115.80(3) 3_666 . ?
Ag Pd7 Ag1 115.80(3) . 3_666 ?
Ag Pd7 Ag1 64.20(3) . . ?
Ag Pd7 Ag4 62.99(3) . . ?
Ag Pd7 Ag4 117.01(3) . 3_666 ?
Ag Pd7 Ag4 117.01(3) 3_666 . ?
Ag Pd7 Ag4 62.99(3) 3_666 3_666 ?
Ag Pd7 Ag6 116.16(4) 3_666 . ?
Ag Pd7 Ag6 63.84(4) 3_666 3_666 ?
Ag Pd7 Ag6 116.16(4) . 3_666 ?
Ag Pd7 Ag6 63.84(4) . . ?
Ag3 Pd7 Ag3 180.0 3_666 . ?
Ag3 Pd7 Ag5 115.85(3) 3_666 . ?
Ag3 Pd7 Ag5 64.15(3) 3_666 3_666 ?
Ag3 Pd7 Ag5 64.15(3) . . ?
Ag3 Pd7 Ag5 115.85(3) . 3_666 ?
Ag3 Pd7 Ag1 116.34(3) 3_666 . ?
Ag3 Pd7 Ag1 116.34(3) . 3_666 ?
Ag3 Pd7 Ag1 63.66(3) 3_666 3_666 ?
Ag3 Pd7 Ag1 63.66(3) . . ?
Ag3 Pd7 Ag4 63.39(3) . 3_666 ?
Ag3 Pd7 Ag4 116.61(3) 3_666 3_666 ?
Ag3 Pd7 Ag4 63.39(3) 3_666 . ?
Ag3 Pd7 Ag4 116.61(3) . . ?
Ag3 Pd7 Ag6 115.81(4) 3_666 3_666 ?
Ag3 Pd7 Ag6 64.19(4) . 3_666 ?
Ag3 Pd7 Ag6 64.19(4) 3_666 . ?
Ag3 Pd7 Ag6 115.81(4) . . ?
Ag5 Pd7 Ag5 180.0 . 3_666 ?
Ag5 Pd7 Ag1 118.07(4) 3_666 3_666 ?
Ag5 Pd7 Ag1 61.93(4) 3_666 . ?
Ag5 Pd7 Ag1 61.94(4) . 3_666 ?
Ag5 Pd7 Ag1 118.06(4) . . ?
Ag1 Pd7 Ag1 180.00(4) . 3_666 ?
Ag4 Pd7 Ag5 63.89(4) 3_666 3_666 ?
Ag4 Pd7 Ag5 116.11(4) 3_666 . ?
Ag4 Pd7 Ag5 116.11(4) . 3_666 ?
Ag4 Pd7 Ag5 63.89(4) . . ?
Ag4 Pd7 Ag1 116.14(3) 3_666 3_666 ?
Ag4 Pd7 Ag1 116.14(3) . . ?
Ag4 Pd7 Ag1 63.86(3) . 3_666 ?
Ag4 Pd7 Ag1 63.86(3) 3_666 . ?
Ag4 Pd7 Ag4 180.0 . 3_666 ?
Ag4 Pd7 Ag6 63.78(3) . . ?
Ag4 Pd7 Ag6 116.22(3) 3_666 . ?
Ag4 Pd7 Ag6 63.79(3) 3_666 3_666 ?
Ag4 Pd7 Ag6 116.22(3) . 3_666 ?
Ag6 Pd7 Ag5 117.82(3) 3_666 3_666 ?
Ag6 Pd7 Ag5 117.82(3) . . ?
Ag6 Pd7 Ag5 62.18(3) . 3_666 ?
Ag6 Pd7 Ag5 62.18(3) 3_666 . ?
Ag6 Pd7 Ag1 62.33(4) 3_666 3_666 ?
Ag6 Pd7 Ag1 117.66(4) 3_666 . ?
Ag6 Pd7 Ag1 62.34(4) . . ?
Ag6 Pd7 Ag1 117.66(4) . 3_666 ?
Ag6 Pd7 Ag6 180.0 . 3_666 ?
Ag3 Ag1 Ag 58.89(4) . . ?
Ag3 Ag1 Ag4 59.34(3) . 3_666 ?
Ag5 Ag1 Ag 107.81(4) 3_666 . ?
Ag5 Ag1 Ag3 108.38(4) 3_666 . ?
Ag5 Ag1 Ag4 60.78(4) 3_666 3_666 ?
Ag5 Ag1 Ag6 59.95(4) 3_666 . ?
Pd7 Ag1 Ag 57.28(3) . . ?
Pd7 Ag1 Ag3 57.65(4) . . ?
Pd7 Ag1 Ag5 59.03(3) . 3_666 ?
Pd7 Ag1 Ag4 57.69(3) . 3_666 ?
Pd7 Ag1 Ag6 58.58(3) . . ?
Ag4 Ag1 Ag 106.22(4) 3_666 . ?
Ag6 Ag1 Ag 60.21(3) . . ?
Ag6 Ag1 Ag3 107.68(5) . . ?
Ag6 Ag1 Ag4 107.92(4) . 3_666 ?
S0A Ag1 Ag 112.65(9) . . ?
S0A Ag1 Ag3 137.60(10) . . ?
S0A Ag1 Ag5 113.35(10) . 3_666 ?
S0A Ag1 Pd7 157.93(11) . . ?
S0A Ag1 Ag4 139.99(10) . 3_666 ?
S0A Ag1 Ag6 99.40(11) . . ?
Ag Ag4 Ag3 108.45(4) . 3_666 ?
Ag Ag4 Ag5 60.57(4) . . ?
Ag Ag4 Ag1 107.49(4) . 3_666 ?
Ag Ag4 Ag6 60.38(3) . . ?
Ag3 Ag4 Ag5 107.15(4) 3_666 . ?
Ag3 Ag4 Ag1 60.12(3) 3_666 3_666 ?
Ag3 Ag4 Ag6 60.57(4) 3_666 . ?
Pd7 Ag4 Ag 58.26(3) . . ?
Pd7 Ag4 Ag3 58.17(4) . 3_666 ?
Pd7 Ag4 Ag5 58.44(3) . . ?
Pd7 Ag4 Ag1 58.46(3) . 3_666 ?
Pd7 Ag4 Ag6 58.25(3) . . ?
Ag1 Ag4 Ag5 58.47(4) 3_666 . ?
Ag6 Ag4 Ag5 108.62(4) . . ?
Ag6 Ag4 Ag1 108.52(4) . 3_666 ?
P2 Ag4 Ag 125.17(9) . . ?
P2 Ag4 Ag3 115.09(10) . 3_666 ?
P2 Ag4 Ag5 128.80(10) . . ?
P2 Ag4 Pd7 172.58(10) . . ?
P2 Ag4 Ag1 122.24(9) . 3_666 ?
P2 Ag4 Ag6 116.56(10) . . ?
S0A Ag2 S1 113.36(12) . . ?
S0C Ag2 S0A 111.99(13) . . ?
S0C Ag2 S1 111.07(12) . . ?
P3 Ag2 S0A 107.63(16) . . ?
P3 Ag2 S0C 107.36(13) . . ?
P3 Ag2 S1 104.94(16) . . ?
Ag Ag6 Ag3 106.39(4) . 3_666 ?
Ag Ag6 Ag4 59.05(3) . . ?
Ag5 Ag6 Ag 108.36(5) 3_666 . ?
Ag5 Ag6 Ag3 60.89(4) 3_666 3_666 ?
Ag5 Ag6 Ag1 59.86(4) 3_666 . ?
Ag5 Ag6 Ag4 108.72(4) 3_666 . ?
Pd7 Ag6 Ag 57.70(3) . . ?
Pd7 Ag6 Ag3 57.63(4) . 3_666 ?
Pd7 Ag6 Ag5 59.16(3) . 3_666 ?
Pd7 Ag6 Ag1 59.08(3) . . ?
Pd7 Ag6 Ag4 57.96(3) . . ?
Ag1 Ag6 Ag 61.00(4) . . ?
Ag1 Ag6 Ag3 108.16(4) . 3_666 ?
Ag1 Ag6 Ag4 108.57(4) . . ?
Ag4 Ag6 Ag3 59.30(3) . 3_666 ?
S1 Ag6 Ag 140.35(8) . . ?
S1 Ag6 Ag3 112.20(9) . 3_666 ?
S1 Ag6 Ag5 98.17(9) . 3_666 ?
S1 Ag6 Pd7 157.29(8) . . ?
S1 Ag6 Ag1 112.83(10) . . ?
S1 Ag6 Ag4 137.95(10) . . ?
C16 P09 Ag3 118.0(3) . . ?
C47 P09 Ag3 112.4(3) . . ?
C47 P09 C16 104.7(5) . . ?
C1 P09 Ag3 112.4(3) . . ?
C1 P09 C16 103.9(5) . . ?
C1 P09 C47 104.1(4) . . ?
Ag1 S0A Ag2 85.06(11) . . ?
C62 S0A Ag1 117.8(4) . . ?
C62 S0A Ag2 102.0(4) . . ?
C32 P0B Ag 120.1(3) . . ?
C32 P0B C13 104.9(4) . . ?
C32 P0B C12 103.7(4) . . ?
C13 P0B Ag 112.3(3) . . ?
C13 P0B C12 103.1(4) . . ?
C12 P0B Ag 111.1(3) . . ?
Ag5 S0C Ag2 85.42(11) 3_666 . ?
C90 S0C Ag5 115.8(4) . 3_666 ?
C90 S0C Ag2 102.7(4) . . ?
Ag6 S1 Ag2 85.60(12) . . ?
C75 S1 Ag2 102.0(3) . . ?
C75 S1 Ag6 116.0(3) . . ?
C20 P2 Ag4 111.1(4) . . ?
C20 P2 C5 103.6(5) . . ?
C5 P2 Ag4 110.7(3) . . ?
C24 P2 Ag4 120.6(4) . . ?
C24 P2 C20 105.2(5) . . ?
C24 P2 C5 104.2(5) . . ?
C36 P3 Ag2 115.3(5) . . ?
C36 P3 C48 103.8(7) . . ?
C53 P3 Ag2 116.9(5) . . ?
C53 P3 C36 104.2(7) . . ?
C53 P3 C48 102.2(6) . . ?
C48 P3 Ag2 112.8(5) . . ?
C28 C86 H86 120.0 . . ?
C28 C86 C9 120.0 . . ?
C9 C86 H86 120.0 . . ?
C86 C28 H28 120.0 . . ?
C86 C28 C34 120.0 . . ?
C34 C28 H28 120.0 . . ?
C28 C34 H34 120.0 . . ?
C28 C34 C14 120.0 . . ?
C14 C34 H34 120.0 . . ?
C34 C14 H14 120.0 . . ?
C16 C14 C34 120.0 . . ?
C16 C14 H14 120.0 . . ?
C14 C16 P09 119.9(6) . . ?
C14 C16 C9 120.0 . . ?
C9 C16 P09 119.9(6) . . ?
C86 C9 H9 120.0 . . ?
C16 C9 C86 120.0 . . ?
C16 C9 H9 120.0 . . ?
C88 C39 H39 120.0 . . ?
C88 C39 C35 120.0 . . ?
C35 C39 H39 120.0 . . ?
C39 C88 H88 120.0 . . ?
C39 C88 C91 120.0 . . ?
C91 C88 H88 120.0 . . ?
C88 C91 H91 120.0 . . ?
C88 C91 C21 120.0 . . ?
C21 C91 H91 120.0 . . ?
C91 C21 H21 120.0 . . ?
C47 C21 C91 120.0 . . ?
C47 C21 H21 120.0 . . ?
C21 C47 P09 118.9(5) . . ?
C21 C47 C35 120.0 . . ?
C35 C47 P09 121.1(5) . . ?
C39 C35 H35 120.0 . . ?
C47 C35 C39 120.0 . . ?
C47 C35 H35 120.0 . . ?
C54 C105 H105 120.0 . . ?
C54 C105 C10 120.0 . . ?
C10 C105 H105 120.0 . . ?
C105 C54 H54 120.0 . . ?
C1 C54 C105 120.0 . . ?
C1 C54 H54 120.0 . . ?
C54 C1 P09 122.8(5) . . ?
C54 C1 C4 120.0 . . ?
C4 C1 P09 117.2(5) . . ?
C1 C4 H4 120.0 . . ?
C1 C4 C3 120.0 . . ?
C3 C4 H4 120.0 . . ?
C4 C3 H3 120.0 . . ?
C10 C3 C4 120.0 . . ?
C10 C3 H3 120.0 . . ?
C105 C10 H10 120.0 . . ?
C3 C10 C105 120.0 . . ?
C3 C10 H10 120.0 . . ?
C20 C23 H23 120.0 . . ?
C20 C23 C61 120.0 . . ?
C61 C23 H23 120.0 . . ?
C23 C20 P2 123.0(6) . . ?
C2 C20 P2 116.9(6) . . ?
C2 C20 C23 120.0 . . ?
C20 C2 H2 120.0 . . ?
C20 C2 C19 120.0 . . ?
C19 C2 H2 120.0 . . ?
C2 C19 H19 120.0 . . ?
C8 C19 C2 120.0 . . ?
C8 C19 H19 120.0 . . ?
C19 C8 H8 120.0 . . ?
C19 C8 C61 120.0 . . ?
C61 C8 H8 120.0 . . ?
C23 C61 H61 120.0 . . ?
C8 C61 C23 120.0 . . ?
C8 C61 H61 120.0 . . ?
C27 C78 H78 120.0 . . ?
C27 C78 C68 120.0 . . ?
C68 C78 H78 120.0 . . ?
C78 C27 H27 120.0 . . ?
C78 C27 C7 120.0 . . ?
C7 C27 H27 120.0 . . ?
C27 C7 H7 120.0 . . ?
C6 C7 C27 120.0 . . ?
C6 C7 H7 120.0 . . ?
C7 C6 H6 120.0 . . ?
C7 C6 C5 120.0 . . ?
C5 C6 H6 120.0 . . ?
C6 C5 P2 119.2(5) . . ?
C68 C5 P2 120.7(5) . . ?
C68 C5 C6 120.0 . . ?
C78 C68 H68 120.0 . . ?
C5 C68 C78 120.0 . . ?
C5 C68 H68 120.0 . . ?
C70 C69 H69 120.0 . . ?
C70 C69 C49 120.0 . . ?
C49 C69 H69 120.0 . . ?
C69 C70 H70 120.0 . . ?
C69 C70 C11 120.0 . . ?
C11 C70 H70 120.0 . . ?
C70 C11 H11 120.0 . . ?
C70 C11 C24 120.0 . . ?
C24 C11 H11 120.0 . . ?
C11 C24 P2 121.2(6) . . ?
C41 C24 P2 118.8(6) . . ?
C41 C24 C11 120.0 . . ?
C24 C41 H41 120.0 . . ?
C24 C41 C49 120.0 . . ?
C49 C41 H41 120.0 . . ?
C69 C49 H49 120.0 . . ?
C41 C49 C69 120.0 . . ?
C41 C49 H49 120.0 . . ?
C31 C32 P0B 119.3(5) . . ?
C31 C32 C25 120.0 . . ?
C25 C32 P0B 120.5(5) . . ?
C32 C31 H31 120.0 . . ?
C42 C31 C32 120.0 . . ?
C42 C31 H31 120.0 . . ?
C31 C42 H42 120.0 . . ?
C31 C42 C29 120.0 . . ?
C29 C42 H42 120.0 . . ?
C42 C29 H29 120.0 . . ?
C42 C29 C60 120.0 . . ?
C60 C29 H29 120.0 . . ?
C29 C60 H60 120.0 . . ?
C29 C60 C25 120.0 . . ?
C25 C60 H60 120.0 . . ?
C32 C25 H25 120.0 . . ?
C60 C25 C32 120.0 . . ?
C60 C25 H25 120.0 . . ?
C22 C26 H26 120.0 . . ?
C22 C26 C13 120.0 . . ?
C13 C26 H26 120.0 . . ?
C26 C22 H22 120.0 . . ?
C17 C22 C26 120.0 . . ?
C17 C22 H22 120.0 . . ?
C22 C17 H17 120.0 . . ?
C30 C17 C22 120.0 . . ?
C30 C17 H17 120.0 . . ?
C17 C30 H30 120.0 . . ?
C17 C30 C15 120.0 . . ?
C15 C30 H30 120.0 . . ?
C30 C15 H15 120.0 . . ?
C13 C15 C30 120.0 . . ?
C13 C15 H15 120.0 . . ?
C26 C13 P0B 121.2(5) . . ?
C15 C13 P0B 118.8(5) . . ?
C15 C13 C26 120.0 . . ?
C64 C45 H45 120.0 . . ?
C64 C45 C12 120.0 . . ?
C12 C45 H45 120.0 . . ?
C45 C64 H64 120.0 . . ?
C45 C64 C71 120.0 . . ?
C71 C64 H64 120.0 . . ?
C64 C71 H71 120.0 . . ?
C64 C71 C33 120.0 . . ?
C33 C71 H71 120.0 . . ?
C71 C33 H33 120.0 . . ?
C18 C33 C71 120.0 . . ?
C18 C33 H33 120.0 . . ?
C33 C18 H18 120.0 . . ?
C33 C18 C12 120.0 . . ?
C12 C18 H18 120.0 . . ?
C45 C12 P0B 117.8(5) . . ?
C18 C12 P0B 122.1(5) . . ?
C18 C12 C45 120.0 . . ?
C37 C38 H38 120.0 . . ?
C37 C38 C40 120.0 . . ?
C40 C38 H38 120.0 . . ?
C38 C37 H37 120.0 . . ?
C38 C37 C36 120.0 . . ?
C36 C37 H37 120.0 . . ?
C37 C36 P3 116.4(8) . . ?
C37 C36 C57 120.0 . . ?
C57 C36 P3 123.6(8) . . ?
C36 C57 H57 120.0 . . ?
C50 C57 C36 120.0 . . ?
C50 C57 H57 120.0 . . ?
C57 C50 H50 120.0 . . ?
C40 C50 C57 120.0 . . ?
C40 C50 H50 120.0 . . ?
C38 C40 H40 120.0 . . ?
C50 C40 C38 120.0 . . ?
C50 C40 H40 120.0 . . ?
C52 C46 H46 120.0 . . ?
C52 C46 C58 120.0 . . ?
C58 C46 H46 120.0 . . ?
C46 C52 H52 120.0 . . ?
C44 C52 C46 120.0 . . ?
C44 C52 H52 120.0 . . ?
C52 C44 H44 120.0 . . ?
C53 C44 C52 120.0 . . ?
C53 C44 H44 120.0 . . ?
C44 C53 P3 115.7(7) . . ?
C44 C53 C43 120.0 . . ?
C43 C53 P3 124.2(7) . . ?
C53 C43 H43 120.0 . . ?
C58 C43 C53 120.0 . . ?
C58 C43 H43 120.0 . . ?
C46 C58 H58 120.0 . . ?
C43 C58 C46 120.0 . . ?
C43 C58 H58 120.0 . . ?
C48 C55 H55 120.0 . . ?
C48 C55 C63 120.0 . . ?
C63 C55 H55 120.0 . . ?
C55 C48 P3 117.5(9) . . ?
C51 C48 P3 122.4(9) . . ?
C51 C48 C55 120.0 . . ?
C48 C51 H51 120.0 . . ?
C56 C51 C48 120.0 . . ?
C56 C51 H51 120.0 . . ?
C51 C56 H56 120.0 . . ?
C51 C56 C59 120.0 . . ?
C59 C56 H56 120.0 . . ?
C56 C59 H59 120.0 . . ?
C56 C59 C63 120.0 . . ?
C63 C59 H59 120.0 . . ?
C55 C63 H63 120.0 . . ?
C59 C63 C55 120.0 . . ?
C59 C63 H63 120.0 . . ?
C65 C62 S0A 121.8(7) . . ?
C65 C62 C66 120.0 . . ?
C66 C62 S0A 118.2(7) . . ?
C62 C65 H65 120.0 . . ?
C62 C65 C73 120.0 . . ?
C73 C65 H65 120.0 . . ?
C65 C73 C83 119.1(13) . . ?
C72 C73 C65 120.0 . . ?
C72 C73 C83 120.8(13) . . ?
C73 C72 H72 120.0 . . ?
C73 C72 C67 120.0 . . ?
C67 C72 H72 120.0 . . ?
C72 C67 C96 120.8(11) . . ?
C66 C67 C72 120.0 . . ?
C66 C67 C96 119.2(11) . . ?
C62 C66 H66 120.0 . . ?
C67 C66 C62 120.0 . . ?
C67 C66 H66 120.0 . . ?
C75 C76 H76 120.0 . . ?
C75 C76 C80 120.0 . . ?
C80 C76 H76 120.0 . . ?
C76 C75 S1 117.4(5) . . ?
C74 C75 S1 122.6(5) . . ?
C74 C75 C76 120.0 . . ?
C75 C74 H74 120.0 . . ?
C75 C74 C77 120.0 . . ?
C77 C74 H74 120.0 . . ?
C74 C77 C81 119.1(9) . . ?
C79 C77 C74 120.0 . . ?
C79 C77 C81 120.9(8) . . ?
C77 C79 H79 120.0 . . ?
C77 C79 C80 120.0 . . ?
C80 C79 H79 120.0 . . ?
C76 C80 C82 119.3(10) . . ?
C79 C80 C76 120.0 . . ?
C79 C80 C82 120.7(10) . . ?
F2 C81 C77 112.2(14) . . ?
F2 C81 F3 104.2(12) . . ?
F3 C81 C77 110.4(13) . . ?
F4 C81 C77 117.0(12) . . ?
F4 C81 F2 105.3(13) . . ?
F4 C81 F3 107.0(15) . . ?
F8 C82 C80 109.3(17) . . ?
F9 C82 C80 116.8(16) . . ?
F9 C82 F8 104.6(19) . . ?
F9 C82 F18 107.6(18) . . ?
F18 C82 C80 115.7(19) . . ?
F18 C82 F8 101.3(16) . . ?
F5 C83 C73 109.9(19) . . ?
F14 C83 C73 111.2(16) . . ?
F14 C83 F5 99.1(18) . . ?
F1 C83 C73 118.3(19) . . ?
F1 C83 F5 105.9(18) . . ?
F1 C83 F14 111(2) . . ?
C90 C89 H89 120.0 . . ?
C90 C89 C87 120.0 . . ?
C87 C89 H89 120.0 . . ?
C89 C90 S0C 116.1(6) . . ?
C89 C90 C92 120.0 . . ?
C92 C90 S0C 123.9(6) . . ?
C90 C92 H92 120.0 . . ?
C84 C92 C90 120.0 . . ?
C84 C92 H92 120.0 . . ?
C92 C84 C85 120.0 . . ?
C92 C84 C93 121.3(11) . . ?
C85 C84 C93 118.7(11) . . ?
C84 C85 H85 120.0 . . ?
C84 C85 C87 120.0 . . ?
C87 C85 H85 120.0 . . ?
C89 C87 C94 124.1(16) . . ?
C85 C87 C89 120.0 . . ?
C85 C87 C94 115.8(16) . . ?
F6 C93 C84 113.0(17) . . ?
F7 C93 C84 111.0(18) . . ?
F7 C93 F6 104.9(18) . . ?
F7 C93 F10 107.1(19) . . ?
F10 C93 C84 113.3(18) . . ?
F10 C93 F6 107.0(18) . . ?
F13 C94 C87 111(2) . . ?
F13 C94 F11 92(3) . . ?
F11 C94 C87 105(3) . . ?
F12 C94 C87 124(3) . . ?
F12 C94 F13 114(3) . . ?
F12 C94 F11 105(3) . . ?
Cl1 C95 H95A 108.9 . . ?
Cl1 C95 H95B 108.9 . . ?
Cl2 C95 Cl1 113.4(18) . . ?
Cl2 C95 H95A 108.9 . . ?
Cl2 C95 H95B 108.9 . . ?
H95A C95 H95B 107.7 . . ?
F16 C96 C67 115.9(11) . . ?
F16 C96 F17 104.7(15) . . ?
F16 C96 F15 108.9(17) . . ?
F17 C96 C67 116.2(14) . . ?
F15 C96 C67 115.0(12) . . ?
F15 C96 F17 93.5(15) . . ?

loop_
_geom_bond_atom_site_label_1
_geom_bond_atom_site_label_2
_geom_bond_distance
_geom_bond_site_symmetry_2
_geom_bond_publ_flag
Ag Ag3 2.8534(16) . ?
Ag Ag5 2.9034(14) . ?
Ag Pd7 2.7208(11) . ?
Ag Ag1 2.9116(15) . ?
Ag Ag4 2.8502(16) . ?
Ag Ag6 2.8892(17) . ?
Ag P0B 2.445(3) . ?
Ag3 Ag5 2.9127(15) . ?
Ag3 Pd7 2.7270(17) . ?
Ag3 Ag1 2.8927(15) . ?
Ag3 Ag4 2.8698(14) 3_666 ?
Ag3 Ag6 2.9068(14) 3_666 ?
Ag3 P09 2.443(4) . ?
Ag5 Pd7 2.7577(12) . ?
Ag5 Ag1 2.8381(17) 3_666 ?
Ag5 Ag4 2.9061(19) . ?
Ag5 Ag6 2.8406(14) 3_666 ?
Ag5 S0C 2.464(4) 3_666 ?
Pd7 Ag1 2.7579(10) 3_666 ?
Pd7 Ag1 2.7579(10) . ?
Pd7 Ag4 2.7349(11) . ?
Pd7 Ag4 2.7349(11) 3_666 ?
Pd7 Ag6 2.7435(13) 3_666 ?
Pd7 Ag6 2.7435(13) . ?
Ag1 Ag4 2.9051(15) 3_666 ?
Ag1 Ag6 2.8473(18) . ?
Ag1 S0A 2.447(3) . ?
Ag4 Ag6 2.8943(15) . ?
Ag4 P2 2.463(3) . ?
Ag2 S0A 2.582(4) . ?
Ag2 S0C 2.578(4) . ?
Ag2 S1 2.588(4) . ?
Ag2 P3 2.508(4) . ?
Ag6 S1 2.439(3) . ?
P09 C16 1.830(7) . ?
P09 C47 1.820(7) . ?
P09 C1 1.798(7) . ?
S0A C62 1.761(9) . ?
P0B C32 1.814(7) . ?
P0B C13 1.830(7) . ?
P0B C12 1.841(7) . ?
S0C C90 1.769(8) . ?
S1 C75 1.770(6) . ?
P2 C20 1.809(8) . ?
P2 C5 1.822(7) . ?
P2 C24 1.799(8) . ?
P3 C36 1.829(12) . ?
P3 C53 1.818(11) . ?
P3 C48 1.832(10) . ?
C86 H86 0.9500 . ?
C86 C28 1.3900 . ?
C86 C9 1.3900 . ?
C28 H28 0.9500 . ?
C28 C34 1.3900 . ?
C34 H34 0.9500 . ?
C34 C14 1.3900 . ?
C14 H14 0.9500 . ?
C14 C16 1.3900 . ?
C16 C9 1.3900 . ?
C9 H9 0.9500 . ?
C39 H39 0.9500 . ?
C39 C88 1.3900 . ?
C39 C35 1.3900 . ?
C88 H88 0.9500 . ?
C88 C91 1.3900 . ?
C91 H91 0.9500 . ?
C91 C21 1.3900 . ?
C21 H21 0.9500 . ?
C21 C47 1.3900 . ?
C47 C35 1.3900 . ?
C35 H35 0.9500 . ?
C105 H105 0.9500 . ?
C105 C54 1.3900 . ?
C105 C10 1.3900 . ?
C54 H54 0.9500 . ?
C54 C1 1.3900 . ?
C1 C4 1.3900 . ?
C4 H4 0.9500 . ?
C4 C3 1.3900 . ?
C3 H3 0.9500 . ?
C3 C10 1.3900 . ?
C10 H10 0.9500 . ?
C23 H23 0.9500 . ?
C23 C20 1.3900 . ?
C23 C61 1.3900 . ?
C20 C2 1.3900 . ?
C2 H2 0.9500 . ?
C2 C19 1.3900 . ?
C19 H19 0.9500 . ?
C19 C8 1.3900 . ?
C8 H8 0.9500 . ?
C8 C61 1.3900 . ?
C61 H61 0.9500 . ?
C78 H78 0.9500 . ?
C78 C27 1.3900 . ?
C78 C68 1.3900 . ?
C27 H27 0.9500 . ?
C27 C7 1.3900 . ?
C7 H7 0.9500 . ?
C7 C6 1.3900 . ?
C6 H6 0.9500 . ?
C6 C5 1.3900 . ?
C5 C68 1.3900 . ?
C68 H68 0.9500 . ?
C69 H69 0.9500 . ?
C69 C70 1.3900 . ?
C69 C49 1.3900 . ?
C70 H70 0.9500 . ?
C70 C11 1.3900 . ?
C11 H11 0.9500 . ?
C11 C24 1.3900 . ?
C24 C41 1.3900 . ?
C41 H41 0.9500 . ?
C41 C49 1.3900 . ?
C49 H49 0.9500 . ?
C32 C31 1.3900 . ?
C32 C25 1.3900 . ?
C31 H31 0.9500 . ?
C31 C42 1.3900 . ?
C42 H42 0.9500 . ?
C42 C29 1.3900 . ?
C29 H29 0.9500 . ?
C29 C60 1.3900 . ?
C60 H60 0.9500 . ?
C60 C25 1.3900 . ?
C25 H25 0.9500 . ?
C26 H26 0.9500 . ?
C26 C22 1.3900 . ?
C26 C13 1.3900 . ?
C22 H22 0.9500 . ?
C22 C17 1.3900 . ?
C17 H17 0.9500 . ?
C17 C30 1.3900 . ?
C30 H30 0.9500 . ?
C30 C15 1.3900 . ?
C15 H15 0.9500 . ?
C15 C13 1.3900 . ?
C45 H45 0.9500 . ?
C45 C64 1.3900 . ?
C45 C12 1.3900 . ?
C64 H64 0.9500 . ?
C64 C71 1.3900 . ?
C71 H71 0.9500 . ?
C71 C33 1.3900 . ?
C33 H33 0.9500 . ?
C33 C18 1.3900 . ?
C18 H18 0.9500 . ?
C18 C12 1.3900 . ?
C38 H38 0.9500 . ?
C38 C37 1.3900 . ?
C38 C40 1.3900 . ?
C37 H37 0.9500 . ?
C37 C36 1.3900 . ?
C36 C57 1.3900 . ?
C57 H57 0.9500 . ?
C57 C50 1.3900 . ?
C50 H50 0.9500 . ?
C50 C40 1.3900 . ?
C40 H40 0.9500 . ?
C46 H46 0.9500 . ?
C46 C52 1.3900 . ?
C46 C58 1.3900 . ?
C52 H52 0.9500 . ?
C52 C44 1.3900 . ?
C44 H44 0.9500 . ?
C44 C53 1.3900 . ?
C53 C43 1.3900 . ?
C43 H43 0.9500 . ?
C43 C58 1.3900 . ?
C58 H58 0.9500 . ?
C55 H55 0.9500 . ?
C55 C48 1.3900 . ?
C55 C63 1.3900 . ?
C48 C51 1.3900 . ?
C51 H51 0.9500 . ?
C51 C56 1.3900 . ?
C56 H56 0.9500 . ?
C56 C59 1.3900 . ?
C59 H59 0.9500 . ?
C59 C63 1.3900 . ?
C63 H63 0.9500 . ?
C62 C65 1.3900 . ?
C62 C66 1.3900 . ?
C65 H65 0.9500 . ?
C65 C73 1.3900 . ?
C73 C72 1.3900 . ?
C73 C83 1.452(10) . ?
C72 H72 0.9500 . ?
C72 C67 1.3900 . ?
C67 C66 1.3900 . ?
C67 C96 1.430(9) . ?
C66 H66 0.9500 . ?
C76 H76 0.9500 . ?
C76 C75 1.3900 . ?
C76 C80 1.3900 . ?
C75 C74 1.3900 . ?
C74 H74 0.9500 . ?
C74 C77 1.3900 . ?
C77 C79 1.3900 . ?
C77 C81 1.465(18) . ?
C79 H79 0.9500 . ?
C79 C80 1.3900 . ?
C80 C82 1.45(2) . ?
F2 C81 1.344(18) . ?
F3 C81 1.353(19) . ?
F4 C81 1.302(19) . ?
F8 C82 1.39(3) . ?
F9 C82 1.28(2) . ?
F18 C82 1.29(2) . ?
F5 C83 1.38(3) . ?
F14 C83 1.36(2) . ?
F1 C83 1.25(2) . ?
C89 H89 0.9500 . ?
C89 C90 1.3900 . ?
C89 C87 1.3900 . ?
C90 C92 1.3900 . ?
C92 H92 0.9500 . ?
C92 C84 1.3900 . ?
C84 C85 1.3900 . ?
C84 C93 1.48(2) . ?
C85 H85 0.9500 . ?
C85 C87 1.3900 . ?
C87 C94 1.47(3) . ?
F6 C93 1.33(2) . ?
F7 C93 1.31(2) . ?
F10 C93 1.31(2) . ?
F13 C94 1.34(3) . ?
F11 C94 1.40(4) . ?
F12 C94 1.14(3) . ?
Cl1 C95 1.84(3) . ?
Cl2 C95 1.59(3) . ?
C95 H95A 0.9900 . ?
C95 H95B 0.9900 . ?
C96 F16 1.324(9) . ?
C96 F17 1.338(10) . ?
C96 F15 1.334(10) . ?

loop_
_geom_torsion_atom_site_label_1
_geom_torsion_atom_site_label_2
_geom_torsion_atom_site_label_3
_geom_torsion_atom_site_label_4
_geom_torsion
_geom_torsion_site_symmetry_1
_geom_torsion_site_symmetry_2
_geom_torsion_site_symmetry_3
_geom_torsion_site_symmetry_4
_geom_torsion_publ_flag
Ag P0B C32 C31 -75.4(5) . . . . ?
Ag P0B C32 C25 100.3(5) . . . . ?
Ag P0B C13 C26 168.8(4) . . . . ?
Ag P0B C13 C15 -9.6(6) . . . . ?
Ag P0B C12 C45 -25.6(6) . . . . ?
Ag P0B C12 C18 157.5(5) . . . . ?
Ag3 P09 C16 C14 -102.2(5) . . . . ?
Ag3 P09 C16 C9 73.8(6) . . . . ?
Ag3 P09 C47 C21 13.9(6) . . . . ?
Ag3 P09 C47 C35 -165.7(4) . . . . ?
Ag3 P09 C1 C54 -152.2(5) . . . . ?
Ag3 P09 C1 C4 30.9(6) . . . . ?
Ag5 S0C C90 C89 -132.5(5) 3_666 . . . ?
Ag5 S0C C90 C92 50.0(7) 3_666 . . . ?
Ag1 S0A C62 C65 45.9(9) . . . . ?
Ag1 S0A C62 C66 -132.7(5) . . . . ?
Ag4 P2 C20 C23 -157.6(4) . . . . ?
Ag4 P2 C20 C2 26.7(6) . . . . ?
Ag4 P2 C5 C6 10.3(7) . . . . ?
Ag4 P2 C5 C68 -165.7(5) . . . . ?
Ag4 P2 C24 C11 -101.3(6) . . . . ?
Ag4 P2 C24 C41 75.9(7) . . . . ?
Ag2 S0A C62 C65 -44.9(7) . . . . ?
Ag2 S0A C62 C66 136.6(5) . . . . ?
Ag2 S0C C90 C89 136.5(5) . . . . ?
Ag2 S0C C90 C92 -41.1(7) . . . . ?
Ag2 S1 C75 C76 137.9(5) . . . . ?
Ag2 S1 C75 C74 -40.7(6) . . . . ?
Ag2 P3 C36 C37 -46.5(8) . . . . ?
Ag2 P3 C36 C57 131.6(6) . . . . ?
Ag2 P3 C53 C44 -44.1(9) . . . . ?
Ag2 P3 C53 C43 139.0(7) . . . . ?
Ag2 P3 C48 C55 -50.7(9) . . . . ?
Ag2 P3 C48 C51 126.0(7) . . . . ?
Ag6 S1 C75 C76 -131.2(4) . . . . ?
Ag6 S1 C75 C74 50.2(7) . . . . ?
P09 C16 C9 C86 -175.9(7) . . . . ?
P09 C47 C35 C39 179.6(7) . . . . ?
P09 C1 C4 C3 177.0(7) . . . . ?
S0A C62 C65 C73 -178.5(9) . . . . ?
S0A C62 C66 C67 178.6(9) . . . . ?
P0B C32 C31 C42 175.7(6) . . . . ?
P0B C32 C25 C60 -175.7(6) . . . . ?
S0C C90 C92 C84 177.4(8) . . . . ?
S1 C75 C74 C77 178.6(7) . . . . ?
P2 C20 C2 C19 175.8(7) . . . . ?
P2 C5 C68 C78 175.9(9) . . . . ?
P2 C24 C41 C49 -177.3(8) . . . . ?
P3 C36 C57 C50 -178.0(10) . . . . ?
P3 C53 C43 C58 176.8(11) . . . . ?
P3 C48 C51 C56 -176.7(10) . . . . ?
C86 C28 C34 C14 0.0 . . . . ?
C28 C86 C9 C16 0.0 . . . . ?
C28 C34 C14 C16 0.0 . . . . ?
C34 C14 C16 P09 175.9(6) . . . . ?
C34 C14 C16 C9 0.0 . . . . ?
C14 C16 C9 C86 0.0 . . . . ?
C16 P09 C47 C21 -115.4(6) . . . . ?
C16 P09 C47 C35 65.0(6) . . . . ?
C16 P09 C1 C54 -23.5(7) . . . . ?
C16 P09 C1 C4 159.6(6) . . . . ?
C9 C86 C28 C34 0.0 . . . . ?
C39 C88 C91 C21 0.0 . . . . ?
C88 C39 C35 C47 0.0 . . . . ?
C88 C91 C21 C47 0.0 . . . . ?
C91 C21 C47 P09 -179.6(7) . . . . ?
C91 C21 C47 C35 0.0 . . . . ?
C21 C47 C35 C39 0.0 . . . . ?
C47 P09 C16 C14 23.7(6) . . . . ?
C47 P09 C16 C9 -160.4(5) . . . . ?
C47 P09 C1 C54 85.9(6) . . . . ?
C47 P09 C1 C4 -91.0(6) . . . . ?
C35 C39 C88 C91 0.0 . . . . ?
C105 C54 C1 P09 -176.8(7) . . . . ?
C105 C54 C1 C4 0.0 . . . . ?
C54 C105 C10 C3 0.0 . . . . ?
C54 C1 C4 C3 0.0 . . . . ?
C1 P09 C16 C14 132.6(6) . . . . ?
C1 P09 C16 C9 -51.5(6) . . . . ?
C1 P09 C47 C21 135.8(5) . . . . ?
C1 P09 C47 C35 -43.8(6) . . . . ?
C1 C4 C3 C10 0.0 . . . . ?
C4 C3 C10 C105 0.0 . . . . ?
C10 C105 C54 C1 0.0 . . . . ?
C23 C20 C2 C19 0.0 . . . . ?
C20 P2 C5 C6 129.4(7) . . . . ?
C20 P2 C5 C68 -46.6(7) . . . . ?
C20 P2 C24 C11 132.3(7) . . . . ?
C20 P2 C24 C41 -50.4(7) . . . . ?
C20 C23 C61 C8 0.0 . . . . ?
C20 C2 C19 C8 0.0 . . . . ?
C2 C19 C8 C61 0.0 . . . . ?
C19 C8 C61 C23 0.0 . . . . ?
C61 C23 C20 P2 -175.5(8) . . . . ?
C61 C23 C20 C2 0.0 . . . . ?
C78 C27 C7 C6 0.0 . . . . ?
C27 C78 C68 C5 0.0 . . . . ?
C27 C7 C6 C5 0.0 . . . . ?
C7 C6 C5 P2 -176.0(9) . . . . ?
C7 C6 C5 C68 0.0 . . . . ?
C6 C5 C68 C78 0.0 . . . . ?
C5 P2 C20 C23 83.5(6) . . . . ?
C5 P2 C20 C2 -92.2(6) . . . . ?
C5 P2 C24 C11 23.7(7) . . . . ?
C5 P2 C24 C41 -159.1(6) . . . . ?
C68 C78 C27 C7 0.0 . . . . ?
C69 C70 C11 C24 0.0 . . . . ?
C70 C69 C49 C41 0.0 . . . . ?
C70 C11 C24 P2 177.2(8) . . . . ?
C70 C11 C24 C41 0.0 . . . . ?
C11 C24 C41 C49 0.0 . . . . ?
C24 P2 C20 C23 -25.6(7) . . . . ?
C24 P2 C20 C2 158.8(5) . . . . ?
C24 P2 C5 C6 -120.8(7) . . . . ?
C24 P2 C5 C68 63.2(7) . . . . ?
C24 C41 C49 C69 0.0 . . . . ?
C49 C69 C70 C11 0.0 . . . . ?
C32 P0B C13 C26 -59.1(6) . . . . ?
C32 P0B C13 C15 122.5(5) . . . . ?
C32 P0B C12 C45 -155.9(5) . . . . ?
C32 P0B C12 C18 27.2(7) . . . . ?
C32 C31 C42 C29 0.0 . . . . ?
C31 C32 C25 C60 0.0 . . . . ?
C31 C42 C29 C60 0.0 . . . . ?
C42 C29 C60 C25 0.0 . . . . ?
C29 C60 C25 C32 0.0 . . . . ?
C25 C32 C31 C42 0.0 . . . . ?
C26 C22 C17 C30 0.0 . . . . ?
C22 C26 C13 P0B -178.3(7) . . . . ?
C22 C26 C13 C15 0.0 . . . . ?
C22 C17 C30 C15 0.0 . . . . ?
C17 C30 C15 C13 0.0 . . . . ?
C30 C15 C13 P0B 178.4(6) . . . . ?
C30 C15 C13 C26 0.0 . . . . ?
C13 P0B C32 C31 157.2(5) . . . . ?
C13 P0B C32 C25 -27.1(6) . . . . ?
C13 P0B C12 C45 94.9(5) . . . . ?
C13 P0B C12 C18 -82.0(6) . . . . ?
C13 C26 C22 C17 0.0 . . . . ?
C45 C64 C71 C33 0.0 . . . . ?
C64 C45 C12 P0B -177.0(7) . . . . ?
C64 C45 C12 C18 0.0 . . . . ?
C64 C71 C33 C18 0.0 . . . . ?
C71 C33 C18 C12 0.0 . . . . ?
C33 C18 C12 P0B 176.8(8) . . . . ?
C33 C18 C12 C45 0.0 . . . . ?
C12 P0B C32 C31 49.3(6) . . . . ?
C12 P0B C32 C25 -135.0(5) . . . . ?
C12 P0B C13 C26 49.1(6) . . . . ?
C12 P0B C13 C15 -129.2(5) . . . . ?
C12 C45 C64 C71 0.0 . . . . ?
C38 C37 C36 P3 178.1(9) . . . . ?
C38 C37 C36 C57 0.0 . . . . ?
C37 C38 C40 C50 0.0 . . . . ?
C37 C36 C57 C50 0.0 . . . . ?
C36 P3 C53 C44 84.4(9) . . . . ?
C36 P3 C53 C43 -92.5(9) . . . . ?
C36 P3 C48 C55 -176.2(8) . . . . ?
C36 P3 C48 C51 0.6(10) . . . . ?
C36 C57 C50 C40 0.0 . . . . ?
C57 C50 C40 C38 0.0 . . . . ?
C40 C38 C37 C36 0.0 . . . . ?
C46 C52 C44 C53 0.0 . . . . ?
C52 C46 C58 C43 0.0 . . . . ?
C52 C44 C53 P3 -177.0(10) . . . . ?
C52 C44 C53 C43 0.0 . . . . ?
C44 C53 C43 C58 0.0 . . . . ?
C53 P3 C36 C37 -175.9(7) . . . . ?
C53 P3 C36 C57 2.1(9) . . . . ?
C53 P3 C48 C55 75.6(9) . . . . ?
C53 P3 C48 C51 -107.6(9) . . . . ?
C53 C43 C58 C46 0.0 . . . . ?
C58 C46 C52 C44 0.0 . . . . ?
C55 C48 C51 C56 0.0 . . . . ?
C48 P3 C36 C37 77.4(8) . . . . ?
C48 P3 C36 C57 -104.6(8) . . . . ?
C48 P3 C53 C44 -167.8(9) . . . . ?
C48 P3 C53 C43 15.3(10) . . . . ?
C48 C55 C63 C59 0.0 . . . . ?
C48 C51 C56 C59 0.0 . . . . ?
C51 C56 C59 C63 0.0 . . . . ?
C56 C59 C63 C55 0.0 . . . . ?
C63 C55 C48 P3 176.9(10) . . . . ?
C63 C55 C48 C51 0.0 . . . . ?
C62 C65 C73 C72 0.0 . . . . ?
C62 C65 C73 C83 -176.0(17) . . . . ?
C65 C62 C66 C67 0.0 . . . . ?
C65 C73 C72 C67 0.0 . . . . ?
C65 C73 C83 F5 -117.9(17) . . . . ?
C65 C73 C83 F14 133.3(18) . . . . ?
C65 C73 C83 F1 4(3) . . . . ?
C73 C72 C67 C66 0.0 . . . . ?
C73 C72 C67 C96 179.3(7) . . . . ?
C72 C73 C83 F5 66(2) . . . . ?
C72 C73 C83 F14 -43(3) . . . . ?
C72 C73 C83 F1 -172.3(17) . . . . ?
C72 C67 C66 C62 0.0 . . . . ?
C72 C67 C96 F16 -110.4(17) . . . . ?
C72 C67 C96 F17 13.3(17) . . . . ?
C72 C67 C96 F15 121.0(16) . . . . ?
C66 C62 C65 C73 0.0 . . . . ?
C66 C67 C96 F16 69.0(18) . . . . ?
C66 C67 C96 F17 -167.4(15) . . . . ?
C66 C67 C96 F15 -59.7(16) . . . . ?
C76 C75 C74 C77 0.0 . . . . ?
C76 C80 C82 F8 108.5(14) . . . . ?
C76 C80 C82 F9 -10(3) . . . . ?
C76 C80 C82 F18 -138.0(15) . . . . ?
C75 C76 C80 C79 0.0 . . . . ?
C75 C76 C80 C82 -179.5(15) . . . . ?
C75 C74 C77 C79 0.0 . . . . ?
C75 C74 C77 C81 -179.1(12) . . . . ?
C74 C77 C79 C80 0.0 . . . . ?
C74 C77 C81 F2 -113.5(12) . . . . ?
C74 C77 C81 F3 130.8(11) . . . . ?
C74 C77 C81 F4 8.3(19) . . . . ?
C77 C79 C80 C76 0.0 . . . . ?
C77 C79 C80 C82 179.5(15) . . . . ?
C79 C77 C81 F2 67.4(15) . . . . ?
C79 C77 C81 F3 -48.3(17) . . . . ?
C79 C77 C81 F4 -170.8(11) . . . . ?
C79 C80 C82 F8 -71.0(19) . . . . ?
C79 C80 C82 F9 170.6(15) . . . . ?
C79 C80 C82 F18 42(2) . . . . ?
C80 C76 C75 S1 -178.6(7) . . . . ?
C80 C76 C75 C74 0.0 . . . . ?
C81 C77 C79 C80 179.1(12) . . . . ?
C83 C73 C72 C67 176.0(17) . . . . ?
C89 C90 C92 C84 0.0 . . . . ?
C89 C87 C94 F13 -5(4) . . . . ?
C89 C87 C94 F11 92(3) . . . . ?
C89 C87 C94 F12 -147(3) . . . . ?
C90 C89 C87 C85 0.0 . . . . ?
C90 C89 C87 C94 176(2) . . . . ?
C90 C92 C84 C85 0.0 . . . . ?
C90 C92 C84 C93 -179.4(15) . . . . ?
C92 C84 C85 C87 0.0 . . . . ?
C92 C84 C93 F6 3(2) . . . . ?
C92 C84 C93 F7 -115.0(16) . . . . ?
C92 C84 C93 F10 124.5(15) . . . . ?
C84 C85 C87 C89 0.0 . . . . ?
C84 C85 C87 C94 -177(2) . . . . ?
C85 C84 C93 F6 -176.8(13) . . . . ?
C85 C84 C93 F7 65.7(19) . . . . ?
C85 C84 C93 F10 -55(2) . . . . ?
C85 C87 C94 F13 171(2) . . . . ?
C85 C87 C94 F11 -91(2) . . . . ?
C85 C87 C94 F12 29(5) . . . . ?
C87 C89 C90 S0C -177.6(7) . . . . ?
C87 C89 C90 C92 0.0 . . . . ?
C93 C84 C85 C87 179.4(14) . . . . ?
C96 C67 C66 C62 -179.3(7) . . . . ?

loop_
_smtbx_masks_void_nr
_smtbx_masks_void_average_x
_smtbx_masks_void_average_y
_smtbx_masks_void_average_z
_smtbx_masks_void_volume
_smtbx_masks_void_count_electrons
_smtbx_masks_void_content
1 0.124 0.250 -0.163 1165.1 244.6 ?
2 -0.124 -0.250 -0.761 1165.1 241.0 ?
